data_4126236
loop_
_publ_author_name
'Fukui, Norihito'
'Kim, Taeyeon'
'Kim, Dongho'
'Osuka, Atsuhiro'

_publ_section_title
;
 Porphyrin Arch-Tapes: Synthesis, Contorted Structures, and Full
 Conjugation.
;
_journal_issue 26
_journal_name_full 'Journal of the American Chemical Society'
_journal_page_first 9075
_journal_page_last 9088
_journal_paper_doi 10.1021/jacs.7b05332
_journal_volume 139
_journal_year 2017
_chemical_formula_moiety 'C125 H142 N8 Ni2 O, 2.5(C2 Cl2), 2(C2 H4 Cl2)'
_chemical_formula_sum 'C134 H150 Cl9 N8 Ni2 O'
_chemical_formula_weight 2325.08
_space_group_crystal_system triclinic
_space_group_IT_number 2
_space_group_name_Hall '-P 1'
_space_group_name_H-M_alt 'P -1'
_symmetry_space_group_name_Hall '-P 1'
_symmetry_space_group_name_H-M 'P -1'
_atom_sites_solution_hydrogens geom
_audit_creation_method SHELXL-2014/7
_cell_angle_alpha 89.650(17)
_cell_angle_beta 69.675(16)
_cell_angle_gamma 89.297(18)
_cell_formula_units_Z 2
_cell_length_a 15.6525(17)
_cell_length_b 20.125(3)
_cell_length_c 21.372(2)
_cell_measurement_reflns_used 3984
_cell_measurement_temperature 93(2)
_cell_measurement_theta_max 68.3
_cell_measurement_theta_min 31.3
_cell_volume 6312.7(15)
_computing_structure_refinement 'SHELXL-2014/7 (Sheldrick, 2014)'
_diffrn_ambient_temperature 93(2)
_diffrn_detector_area_resol_mean 5.8140
_diffrn_measured_fraction_theta_full 0.961
_diffrn_measured_fraction_theta_max 0.961
_diffrn_measurement_device_type 'Rigaku XtaLAB P200'
_diffrn_measurement_method \w
_diffrn_radiation_monochromator graphite
_diffrn_radiation_source 'fine-focus sealed tube'
_diffrn_radiation_type CuK\a
_diffrn_radiation_wavelength 1.54187
_diffrn_reflns_av_R_equivalents 0.0382
_diffrn_reflns_av_unetI/netI 0.0318
_diffrn_reflns_Laue_measured_fraction_full 0.961
_diffrn_reflns_Laue_measured_fraction_max 0.961
_diffrn_reflns_limit_h_max 18
_diffrn_reflns_limit_h_min -16
_diffrn_reflns_limit_k_max 23
_diffrn_reflns_limit_k_min -23
_diffrn_reflns_limit_l_max 25
_diffrn_reflns_limit_l_min -25
_diffrn_reflns_number 78321
_diffrn_reflns_point_group_measured_fraction_full 0.961
_diffrn_reflns_point_group_measured_fraction_max 0.961
_diffrn_reflns_theta_full 64.999
_diffrn_reflns_theta_max 64.999
_diffrn_reflns_theta_min 6.543
_exptl_absorpt_coefficient_mu 2.519
_exptl_absorpt_correction_T_max 1.000
_exptl_absorpt_correction_T_min 0.766
_exptl_absorpt_correction_type multi-scan
_exptl_absorpt_process_details 'REQAB (Rigaku, 1998)'
_exptl_crystal_colour Red
_exptl_crystal_density_diffrn 1.223
_exptl_crystal_description Prism
_exptl_crystal_F_000 2454
_exptl_crystal_size_max 0.300
_exptl_crystal_size_mid 0.090
_exptl_crystal_size_min 0.020
_refine_diff_density_max 1.100
_refine_diff_density_min -1.227
_refine_diff_density_rms 0.072
_refine_ls_extinction_method none
_refine_ls_goodness_of_fit_ref 1.073
_refine_ls_hydrogen_treatment constr
_refine_ls_matrix_type full
_refine_ls_number_parameters 1598
_refine_ls_number_reflns 20671
_refine_ls_number_restraints 624
_refine_ls_restrained_S_all 1.078
_refine_ls_R_factor_all 0.0720
_refine_ls_R_factor_gt 0.0600
_refine_ls_shift/su_max 0.001
_refine_ls_shift/su_mean 0.000
_refine_ls_structure_factor_coef Fsqd
_refine_ls_weighting_details 'w=1/[\s^2^(Fo^2^)+(0.1057P)^2^+6.0728P] where P=(Fo^2^+2Fc^2^)/3'
_refine_ls_weighting_scheme calc
_refine_ls_wR_factor_gt 0.1690
_refine_ls_wR_factor_ref 0.1776
_reflns_Friedel_coverage 0.000
_reflns_number_gt 16860
_reflns_number_total 20671
_reflns_threshold_expression 'I > 2\s(I)'
_cod_data_source_file ja7b05332_si_002.cif
_cod_data_source_block 160526NF
_cod_depositor_comments
;
The following automatic conversions were performed:

'_exptl_absorpt_correction_type' value 'Multi-scan' changed to
'multi-scan' according to
/home/data/users/saulius/crontab/automatic-downloads/rss-feeds/ACS/lib/dictionaries/cif_core.dic
dictionary named 'cif_core.dic' version 2.4.2 from 2011-04-26.

Automatic conversion script
Id: cif_fix_values 4973 2017-02-22 13:04:09Z antanas 

 Adding full bibliography for 4126236.cif.
;
_cod_original_cell_volume 6312.7(14)
_cod_database_code 4126236
_shelx_shelxl_version_number 2014/7
_shelx_space_group_comment
;
The symmetry employed for this shelxl refinement is uniquely defined
by the following loop, which should always be used as a source of
symmetry information in preference to the above space-group names.
They are only intended as comments.
;
_shelx_estimated_absorpt_t_min 0.519
_shelx_estimated_absorpt_t_max 0.951

loop_
_space_group_symop_operation_xyz
'x, y, z'
'-x, -y, -z'

loop_
_atom_site_label
_atom_site_type_symbol
_atom_site_fract_x
_atom_site_fract_y
_atom_site_fract_z
_atom_site_U_iso_or_equiv
_atom_site_adp_type
_atom_site_occupancy
_atom_site_site_symmetry_order
_atom_site_calc_flag
_atom_site_refinement_flags_posn
_atom_site_refinement_flags_adp
_atom_site_refinement_flags_occupancy
_atom_site_disorder_assembly
_atom_site_disorder_group
C1 C 0.89870(18) 0.50318(12) 0.47039(13) 0.0152(5) Uani 1 1 d . . . . .
C2 C 0.87664(18) 0.49147(12) 0.54102(12) 0.0154(5) Uani 1 1 d . . . . .
C3 C 0.88993(18) 0.42546(12) 0.54830(13) 0.0155(5) Uani 1 1 d . . . . .
H1 H 0.8829 0.4031 0.5891 0.019 Uiso 1 1 calc R U . . .
C4 C 0.91632(18) 0.39569(12) 0.48401(12) 0.0151(5) Uani 1 1 d . . . . .
C5 C 0.93831(18) 0.32864(12) 0.47076(13) 0.0159(5) Uani 1 1 d . . . . .
C6 C 0.94909(19) 0.30159(12) 0.40888(13) 0.0165(5) Uani 1 1 d . . . . .
C7 C 0.9562(2) 0.23146(13) 0.39523(13) 0.0205(6) Uani 1 1 d . . . . .
H2 H 0.9694 0.1976 0.4218 0.025 Uiso 1 1 calc R U . . .
C8 C 0.9407(2) 0.22284(13) 0.33760(14) 0.0228(6) Uani 1 1 d . . . . .
H3 H 0.9393 0.1817 0.3164 0.027 Uiso 1 1 calc R U . . .
C9 C 0.92649(19) 0.28754(12) 0.31430(13) 0.0181(6) Uani 1 1 d . . . . .
C10 C 0.90346(19) 0.29950(13) 0.25832(13) 0.0191(6) Uani 1 1 d . . . . .
C11 C 0.9071(2) 0.36213(13) 0.23087(13) 0.0207(6) Uani 1 1 d . . . . .
C12 C 0.8982(2) 0.37441(14) 0.16735(14) 0.0283(7) Uani 1 1 d . . . . .
H4 H 0.8772 0.3439 0.1423 0.034 Uiso 1 1 calc R U . . .
C13 C 0.9252(2) 0.43730(14) 0.14981(14) 0.0295(7) Uani 1 1 d . . . . .
H5 H 0.9291 0.4589 0.1093 0.035 Uiso 1 1 calc R U . . .
C14 C 0.9470(2) 0.46542(13) 0.20409(13) 0.0227(6) Uani 1 1 d . . . . .
C15 C 0.9778(2) 0.53000(13) 0.20536(13) 0.0210(6) Uani 1 1 d . . . . .
C16 C 0.98473(19) 0.55592(12) 0.26369(13) 0.0182(6) Uani 1 1 d . . . . .
C17 C 1.0059(2) 0.62408(13) 0.27211(13) 0.0216(6) Uani 1 1 d . . . . .
H6 H 1.0298 0.6559 0.2376 0.026 Uiso 1 1 calc R U . . .
C18 C 0.9857(2) 0.63444(13) 0.33773(14) 0.0205(6) Uani 1 1 d . . . . .
H7 H 0.9922 0.6748 0.3584 0.025 Uiso 1 1 calc R U . . .
C19 C 0.95254(19) 0.57268(12) 0.37062(13) 0.0170(5) Uani 1 1 d . . . . .
C20 C 0.91797(18) 0.56429(12) 0.43886(13) 0.0165(5) Uani 1 1 d . . . . .
H8 H 0.9066 0.6029 0.4660 0.020 Uiso 1 1 calc R U . . .
C21 C 0.94018(19) 0.28242(12) 0.52574(13) 0.0165(5) Uani 1 1 d . . . . .
C22 C 0.8597(2) 0.26908(13) 0.57871(13) 0.0195(6) Uani 1 1 d . . . . .
H9 H 0.8050 0.2915 0.5807 0.023 Uiso 1 1 calc R U . . .
C23 C 0.8579(2) 0.22362(13) 0.62864(13) 0.0207(6) Uani 1 1 d . . . . .
C24 C 0.9389(2) 0.19142(12) 0.62439(13) 0.0204(6) Uani 1 1 d . . . . .
H10 H 0.9385 0.1601 0.6579 0.024 Uiso 1 1 calc R U . . .
C25 C 1.0205(2) 0.20362(12) 0.57274(13) 0.0191(6) Uani 1 1 d . . . . .
C26 C 1.02004(19) 0.24989(12) 0.52321(13) 0.0175(6) Uani 1 1 d . . . . .
H11 H 1.0751 0.2590 0.4876 0.021 Uiso 1 1 calc R U . . .
C27 C 0.7682(2) 0.21006(15) 0.68636(15) 0.0315(7) Uani 1 1 d . . . . .
C31 C 1.1105(2) 0.16906(14) 0.56891(15) 0.0265(6) Uani 1 1 d . . . . .
C32 C 1.1773(2) 0.22223(16) 0.57406(19) 0.0358(8) Uani 1 1 d . . . . .
H32 H 1.1514 0.2455 0.6168 0.054 Uiso 1 1 calc R U . . .
H33 H 1.2351 0.2010 0.5713 0.054 Uiso 1 1 calc R U . . .
H34 H 1.1879 0.2541 0.5374 0.054 Uiso 1 1 calc R U . . .
C33 C 1.0984(2) 0.11876(16) 0.62548(19) 0.0387(8) Uani 1 1 d . . . . .
H35 H 1.0725 0.1413 0.6686 0.058 Uiso 1 1 calc R U . . .
H36 H 1.0572 0.0836 0.6225 0.058 Uiso 1 1 calc R U . . .
H37 H 1.1577 0.0992 0.6215 0.058 Uiso 1 1 calc R U . . .
C34 C 1.1508(2) 0.13283(16) 0.50235(18) 0.0396(8) Uani 1 1 d . . . . .
H38 H 1.1589 0.1644 0.4657 0.059 Uiso 1 1 calc R U . . .
H39 H 1.2099 0.1132 0.4988 0.059 Uiso 1 1 calc R U . . .
H40 H 1.1094 0.0976 0.4999 0.059 Uiso 1 1 calc R U . . .
C35 C 0.8747(2) 0.24260(13) 0.22515(13) 0.0210(6) Uani 1 1 d . . . . .
C36 C 0.7831(2) 0.23232(13) 0.23919(13) 0.0228(6) Uani 1 1 d . . . . .
H12 H 0.7398 0.2604 0.2703 0.027 Uiso 1 1 calc R U . . .
C37 C 0.7527(2) 0.18125(14) 0.20850(13) 0.0254(6) Uani 1 1 d . . . . .
C38 C 0.8192(2) 0.14161(14) 0.16280(14) 0.0267(7) Uani 1 1 d . . . . .
H13 H 0.8000 0.1072 0.1407 0.032 Uiso 1 1 calc R U . . .
C39 C 0.9122(2) 0.15021(14) 0.14823(14) 0.0252(6) Uani 1 1 d . . . . .
C40 C 0.9398(2) 0.20177(13) 0.18009(13) 0.0232(6) Uani 1 1 d . . . . .
H14 H 1.0028 0.2091 0.1711 0.028 Uiso 1 1 calc R U . . .
C41 C 0.6516(2) 0.17003(16) 0.22142(15) 0.0323(7) Uani 1 1 d . . . . .
C42 C 0.6299(2) 0.19019(18) 0.15938(16) 0.0374(8) Uani 1 1 d . . . . .
H41 H 0.5651 0.1831 0.1675 0.056 Uiso 1 1 calc R U . . .
H42 H 0.6440 0.2373 0.1496 0.056 Uiso 1 1 calc R U . . .
H43 H 0.6667 0.1632 0.1213 0.056 Uiso 1 1 calc R U . . .
C43 C 0.6288(3) 0.09591(19) 0.23673(19) 0.0480(10) Uani 1 1 d . . . . .
H44 H 0.5639 0.0891 0.2450 0.072 Uiso 1 1 calc R U . . .
H45 H 0.6653 0.0689 0.1986 0.072 Uiso 1 1 calc R U . . .
H46 H 0.6428 0.0827 0.2764 0.072 Uiso 1 1 calc R U . . .
C44 C 0.5898(3) 0.2110(2) 0.28096(18) 0.0499(10) Uani 1 1 d . . . . .
H47 H 0.5258 0.2023 0.2874 0.075 Uiso 1 1 calc R U . . .
H48 H 0.6022 0.1983 0.3213 0.075 Uiso 1 1 calc R U . . .
H49 H 0.6020 0.2584 0.2720 0.075 Uiso 1 1 calc R U . . .
C45 C 0.9815(2) 0.10455(15) 0.09731(16) 0.0334(7) Uani 1 1 d . . . . .
C46 C 1.0797(2) 0.11861(17) 0.09178(17) 0.0387(8) Uani 1 1 d . . . . .
H50 H 1.0861 0.1122 0.1354 0.058 Uiso 1 1 calc R U . . .
H51 H 1.1212 0.0881 0.0594 0.058 Uiso 1 1 calc R U . . .
H52 H 1.0947 0.1646 0.0770 0.058 Uiso 1 1 calc R U . . .
C47 C 0.9613(3) 0.03147(16) 0.1184(2) 0.0491(10) Uani 1 1 d . . . . .
H53 H 0.8986 0.0213 0.1223 0.074 Uiso 1 1 calc R U . . .
H54 H 1.0036 0.0024 0.0848 0.074 Uiso 1 1 calc R U . . .
H55 H 0.9688 0.0241 0.1616 0.074 Uiso 1 1 calc R U . . .
C48 C 0.9732(3) 0.1149(2) 0.02854(17) 0.0457(9) Uani 1 1 d . . . . .
H56 H 0.9105 0.1061 0.0313 0.069 Uiso 1 1 calc R U . . .
H57 H 0.9886 0.1609 0.0140 0.069 Uiso 1 1 calc R U . . .
H58 H 1.0150 0.0845 -0.0036 0.069 Uiso 1 1 calc R U . . .
C49 C 0.9962(2) 0.57324(13) 0.14481(13) 0.0233(6) Uani 1 1 d . . . . .
C50 C 1.0826(2) 0.59895(14) 0.11268(14) 0.0262(7) Uani 1 1 d . . . . .
H15 H 1.1299 0.5891 0.1297 0.031 Uiso 1 1 calc R U . . .
C51 C 1.1011(2) 0.63883(15) 0.05613(14) 0.0296(7) Uani 1 1 d . . . . .
C52 C 1.0305(2) 0.65051(16) 0.03127(15) 0.0338(8) Uani 1 1 d . . . . .
H16 H 1.0427 0.6765 -0.0081 0.041 Uiso 1 1 calc R U . . .
C53 C 0.9433(2) 0.62566(15) 0.06170(15) 0.0302(7) Uani 1 1 d . . . . .
C54 C 0.9275(2) 0.58760(14) 0.11993(14) 0.0267(7) Uani 1 1 d . . . . .
H17 H 0.8680 0.5713 0.1428 0.032 Uiso 1 1 calc R U . . .
C55 C 1.1963(3) 0.66684(18) 0.01989(17) 0.0399(8) Uani 1 1 d . . . . .
C56 C 1.2571(3) 0.6618(3) 0.0623(2) 0.0751(16) Uani 1 1 d . . . . .
H59 H 1.2293 0.6871 0.1037 0.113 Uiso 1 1 calc R U . . .
H60 H 1.2639 0.6151 0.0732 0.113 Uiso 1 1 calc R U . . .
H61 H 1.3171 0.6801 0.0374 0.113 Uiso 1 1 calc R U . . .
C57 C 1.2424(3) 0.6268(2) -0.0438(2) 0.0580(11) Uani 1 1 d . . . . .
H62 H 1.2048 0.6291 -0.0722 0.087 Uiso 1 1 calc R U . . .
H63 H 1.3025 0.6453 -0.0680 0.087 Uiso 1 1 calc R U . . .
H64 H 1.2492 0.5804 -0.0322 0.087 Uiso 1 1 calc R U . . .
C58 C 1.1889(4) 0.7404(2) 0.0015(3) 0.0780(16) Uani 1 1 d . . . . .
H65 H 1.1500 0.7442 -0.0258 0.117 Uiso 1 1 calc R U . . .
H66 H 1.1622 0.7665 0.0423 0.117 Uiso 1 1 calc R U . . .
H67 H 1.2497 0.7571 -0.0238 0.117 Uiso 1 1 calc R U . . .
C59 C 0.8660(3) 0.6356(2) 0.03418(18) 0.0480(10) Uani 1 1 d . . . . .
C60 C 0.8486(4) 0.5678(3) 0.0066(3) 0.0835(17) Uani 1 1 d . . . . .
H68 H 0.9045 0.5526 -0.0284 0.125 Uiso 1 1 calc R U . . .
H69 H 0.8305 0.5351 0.0429 0.125 Uiso 1 1 calc R U . . .
H70 H 0.7999 0.5731 -0.0120 0.125 Uiso 1 1 calc R U . . .
C61 C 0.8900(3) 0.6855(2) -0.0235(2) 0.0578(11) Uani 1 1 d . . . . .
H71 H 0.9455 0.6707 -0.0591 0.087 Uiso 1 1 calc R U . . .
H72 H 0.8398 0.6886 -0.0408 0.087 Uiso 1 1 calc R U . . .
H73 H 0.9002 0.7292 -0.0074 0.087 Uiso 1 1 calc R U . . .
C62 C 0.7799(3) 0.6599(4) 0.0886(2) 0.099(2) Uani 1 1 d . . . . .
H74 H 0.7312 0.6660 0.0700 0.148 Uiso 1 1 calc R U . . .
H75 H 0.7611 0.6271 0.1247 0.148 Uiso 1 1 calc R U . . .
H76 H 0.7917 0.7023 0.1061 0.148 Uiso 1 1 calc R U . . .
C63 C 0.79146(18) 0.65760(12) 0.63797(12) 0.0151(5) Uani 1 1 d . . . . .
C64 C 0.79903(19) 0.59970(12) 0.59632(12) 0.0162(5) Uani 1 1 d . . . . .
C65 C 0.73967(19) 0.60998(12) 0.56334(12) 0.0167(5) Uani 1 1 d . . . . .
H18 H 0.7279 0.5801 0.5332 0.020 Uiso 1 1 calc R U . . .
C66 C 0.69843(18) 0.67358(12) 0.58220(12) 0.0155(5) Uani 1 1 d . . . . .
C67 C 0.63783(18) 0.70342(12) 0.55548(12) 0.0163(5) Uani 1 1 d . . . . .
C68 C 0.61221(19) 0.76981(12) 0.56843(12) 0.0165(5) Uani 1 1 d . . . . .
C69 C 0.5679(2) 0.80767(13) 0.53137(13) 0.0218(6) Uani 1 1 d . . . . .
H19 H 0.5426 0.7906 0.5004 0.026 Uiso 1 1 calc R U . . .
C70 C 0.5687(2) 0.87201(13) 0.54863(13) 0.0219(6) Uani 1 1 d . . . . .
H20 H 0.5462 0.9090 0.5309 0.026 Uiso 1 1 calc R U . . .
C71 C 0.60998(19) 0.87379(12) 0.59892(13) 0.0191(6) Uani 1 1 d . . . . .
C72 C 0.61310(19) 0.93081(12) 0.63457(14) 0.0209(6) Uani 1 1 d . . . . .
C73 C 0.6296(2) 0.92714(12) 0.69408(15) 0.0231(6) Uani 1 1 d . . . . .
C74 C 0.6121(2) 0.98006(14) 0.74162(17) 0.0334(8) Uani 1 1 d . . . . .
H21 H 0.5988 1.0251 0.7346 0.040 Uiso 1 1 calc R U . . .
C75 C 0.6181(2) 0.95386(15) 0.79817(18) 0.0360(8) Uani 1 1 d . . . . .
H22 H 0.6048 0.9760 0.8396 0.043 Uiso 1 1 calc R U . . .
C76 C 0.6484(2) 0.88598(14) 0.78397(15) 0.0255(6) Uani 1 1 d . . . . .
C77 C 0.6780(2) 0.84573(14) 0.82607(14) 0.0260(6) Uani 1 1 d . . . . .
C78 C 0.7307(2) 0.78935(13) 0.80138(13) 0.0208(6) Uani 1 1 d . . . . .
C79 C 0.7856(2) 0.75562(14) 0.83425(14) 0.0241(6) Uani 1 1 d . . . . .
H23 H 0.7860 0.7645 0.8778 0.029 Uiso 1 1 calc R U . . .
C80 C 0.8361(2) 0.70926(13) 0.79164(14) 0.0225(6) Uani 1 1 d . . . . .
H24 H 0.8806 0.6806 0.7986 0.027 Uiso 1 1 calc R U . . .
C81 C 0.80957(19) 0.71155(12) 0.73361(13) 0.0180(6) Uani 1 1 d . . . . .
C82 C 0.83394(19) 0.66412(12) 0.68444(13) 0.0171(5) Uani 1 1 d . . . . .
H25 H 0.8824 0.6343 0.6823 0.021 Uiso 1 1 calc R U . . .
C83 C 0.60398(19) 0.66688(12) 0.50810(13) 0.0173(6) Uani 1 1 d . . . . .
C84 C 0.51092(19) 0.65446(12) 0.52800(13) 0.0185(6) Uani 1 1 d . . . . .
H26 H 0.4722 0.6667 0.5716 0.022 Uiso 1 1 calc R U . . .
C85 C 0.47408(19) 0.62435(12) 0.48483(13) 0.0189(6) Uani 1 1 d . . . . .
C86 C 0.5335(2) 0.60828(12) 0.42043(13) 0.0198(6) Uani 1 1 d . . . . .
H27 H 0.5090 0.5878 0.3905 0.024 Uiso 1 1 calc R U . . .
C87 C 0.6255(2) 0.62075(12) 0.39859(13) 0.0189(6) Uani 1 1 d . . . . .
C88 C 0.66089(19) 0.64962(12) 0.44400(13) 0.0178(6) Uani 1 1 d . . . . .
H28 H 0.7244 0.6575 0.4308 0.021 Uiso 1 1 calc R U . . .
C89 C 0.3727(2) 0.60952(13) 0.50481(14) 0.0226(6) Uani 1 1 d . . . . .
C90 C 0.3178(2) 0.63142(14) 0.57649(15) 0.0273(7) Uani 1 1 d . . . . .
H77 H 0.2534 0.6208 0.5868 0.041 Uiso 1 1 calc R U . . .
H78 H 0.3409 0.6080 0.6078 0.041 Uiso 1 1 calc R U . . .
H79 H 0.3241 0.6794 0.5806 0.041 Uiso 1 1 calc R U . . .
C91 C 0.3345(2) 0.64671(16) 0.45698(17) 0.0339(7) Uani 1 1 d . . . . .
H80 H 0.2693 0.6375 0.4694 0.051 Uiso 1 1 calc R U . . .
H81 H 0.3431 0.6946 0.4599 0.051 Uiso 1 1 calc R U . . .
H82 H 0.3666 0.6317 0.4112 0.051 Uiso 1 1 calc R U . . .
C92 C 0.3602(2) 0.53439(14) 0.49854(16) 0.0303(7) Uani 1 1 d . . . . .
H83 H 0.2952 0.5247 0.5113 0.045 Uiso 1 1 calc R U . . .
H84 H 0.3918 0.5205 0.4523 0.045 Uiso 1 1 calc R U . . .
H85 H 0.3857 0.5101 0.5280 0.045 Uiso 1 1 calc R U . . .
C93 C 0.6883(2) 0.60213(13) 0.32733(13) 0.0227(6) Uani 1 1 d . . . . .
C94 C 0.7658(2) 0.65193(15) 0.30030(15) 0.0304(7) Uani 1 1 d . . . . .
H86 H 0.8005 0.6539 0.3306 0.046 Uiso 1 1 calc R U . . .
H87 H 0.8062 0.6377 0.2560 0.046 Uiso 1 1 calc R U . . .
H88 H 0.7403 0.6960 0.2970 0.046 Uiso 1 1 calc R U . . .
C95 C 0.7294(2) 0.53268(15) 0.32910(15) 0.0331(7) Uani 1 1 d . . . . .
H89 H 0.6803 0.5005 0.3463 0.050 Uiso 1 1 calc R U . . .
H90 H 0.7683 0.5199 0.2839 0.050 Uiso 1 1 calc R U . . .
H91 H 0.7659 0.5334 0.3582 0.050 Uiso 1 1 calc R U . . .
C96 C 0.6354(2) 0.60022(16) 0.27892(15) 0.0324(7) Uani 1 1 d . . . . .
H92 H 0.5854 0.5686 0.2953 0.049 Uiso 1 1 calc R U . . .
H93 H 0.6106 0.6446 0.2758 0.049 Uiso 1 1 calc R U . . .
H94 H 0.6765 0.5863 0.2347 0.049 Uiso 1 1 calc R U . . .
C97 C 0.5948(2) 0.99661(13) 0.60899(14) 0.0229(6) Uani 1 1 d . . . . .
C98 C 0.5214(2) 1.03688(13) 0.64521(14) 0.0234(6) Uani 1 1 d . . . . .
H29 H 0.4782 1.0206 0.6855 0.028 Uiso 1 1 calc R U . . .
C99 C 0.5104(2) 1.10077(13) 0.62322(14) 0.0227(6) Uani 1 1 d . . . . .
C100 C 0.5727(2) 1.12186(13) 0.56231(14) 0.0246(6) Uani 1 1 d . . . . .
H30 H 0.5660 1.1652 0.5467 0.029 Uiso 1 1 calc R U . . .
C101 C 0.6446(2) 1.08159(13) 0.52342(14) 0.0246(6) Uani 1 1 d . . . . .
C102 C 0.6548(2) 1.01884(13) 0.54796(15) 0.0252(6) Uani 1 1 d . . . . .
H31 H 0.7035 0.9907 0.5226 0.030 Uiso 1 1 calc R U . . .
C103 C 0.4310(2) 1.14496(14) 0.66633(15) 0.0275(7) Uani 1 1 d . . . . .
C104 C 0.3439(2) 1.12493(17) 0.65460(18) 0.0395(8) Uani 1 1 d . . . . .
H95 H 0.3524 1.1302 0.6072 0.059 Uiso 1 1 calc R U . . .
H96 H 0.3304 1.0784 0.6678 0.059 Uiso 1 1 calc R U . . .
H97 H 0.2932 1.1533 0.6813 0.059 Uiso 1 1 calc R U . . .
C105 C 0.4491(3) 1.21908(15) 0.64890(17) 0.0378(8) Uani 1 1 d . . . . .
H98 H 0.4575 1.2262 0.6017 0.057 Uiso 1 1 calc R U . . .
H99 H 0.3970 1.2457 0.6767 0.057 Uiso 1 1 calc R U . . .
H100 H 0.5041 1.2325 0.6572 0.057 Uiso 1 1 calc R U . . .
C106 C 0.4185(3) 1.13691(19) 0.73998(16) 0.0449(9) Uani 1 1 d . . . . .
H101 H 0.4745 1.1498 0.7472 0.067 Uiso 1 1 calc R U . . .
H102 H 0.3679 1.1653 0.7668 0.067 Uiso 1 1 calc R U . . .
H103 H 0.4050 1.0904 0.7533 0.067 Uiso 1 1 calc R U . . .
C107 C 0.7136(2) 1.10238(15) 0.45534(16) 0.0318(7) Uani 1 1 d . . . . .
C108 C 0.8106(2) 1.09278(16) 0.45522(19) 0.0403(8) Uani 1 1 d . . . . .
H104 H 0.8199 1.0463 0.4656 0.060 Uiso 1 1 calc R U . . .
H105 H 0.8542 1.1041 0.4111 0.060 Uiso 1 1 calc R U . . .
H106 H 0.8201 1.1217 0.4889 0.060 Uiso 1 1 calc R U . . .
C109 C 0.7013(3) 1.17556(16) 0.43897(18) 0.0416(9) Uani 1 1 d . . . . .
H107 H 0.6394 1.1828 0.4388 0.062 Uiso 1 1 calc R U . . .
H108 H 0.7113 1.2041 0.4727 0.062 Uiso 1 1 calc R U . . .
H109 H 0.7454 1.1865 0.3949 0.062 Uiso 1 1 calc R U . . .
C110 C 0.6998(3) 1.05839(19) 0.40116(17) 0.0477(9) Uani 1 1 d . . . . .
H110 H 0.6376 1.0645 0.4012 0.072 Uiso 1 1 calc R U . . .
H111 H 0.7434 1.0709 0.3574 0.072 Uiso 1 1 calc R U . . .
H112 H 0.7096 1.0117 0.4103 0.072 Uiso 1 1 calc R U . . .
C125 C 0.84987(19) 0.53779(12) 0.59842(13) 0.0170(5) Uani 1 1 d . . . . .
C126 C 0.1210(7) 1.0647(4) 0.3525(5) 0.144(4) Uani 1 1 d . . . . .
C127 C 0.1150(5) 1.0730(3) 0.2921(4) 0.107(2) Uani 1 1 d . . . . .
C128 C -0.0904(8) 0.8515(4) 0.1620(4) 0.154(4) Uani 1 1 d . U . . .
H173 H -0.0400 0.8782 0.1318 0.184 Uiso 1 1 calc R U . . .
H174 H -0.1120 0.8735 0.2062 0.184 Uiso 1 1 calc R U . . .
C129 C -0.0566(6) 0.7857(3) 0.1689(4) 0.125(3) Uani 1 1 d . U . . .
H175 H -0.0402 0.7617 0.1260 0.150 Uiso 1 1 calc R U . . .
H176 H -0.1045 0.7603 0.2030 0.150 Uiso 1 1 calc R U . . .
Cl8 Cl 0.45234(15) 0.33939(8) 0.14616(8) 0.1071(6) Uani 1 1 d . U . . .
N1 N 0.91927(15) 0.44355(10) 0.43631(10) 0.0150(4) Uani 1 1 d . . . . .
N2 N 0.93578(15) 0.33609(10) 0.35661(10) 0.0161(5) Uani 1 1 d . . . . .
N3 N 0.93432(16) 0.41912(10) 0.25418(11) 0.0186(5) Uani 1 1 d . . . . .
N4 N 0.95604(16) 0.52404(10) 0.32477(11) 0.0165(5) Uani 1 1 d . . . . .
N5 N 0.73044(15) 0.70274(10) 0.62850(10) 0.0151(4) Uani 1 1 d . . . . .
N6 N 0.63623(16) 0.81111(10) 0.61104(11) 0.0168(5) Uani 1 1 d . . . . .
N7 N 0.65444(17) 0.86970(10) 0.71995(11) 0.0206(5) Uani 1 1 d . . . . .
N8 N 0.74647(16) 0.76192(10) 0.73945(11) 0.0174(5) Uani 1 1 d . . . . .
Ni1 Ni 0.93684(3) 0.43088(2) 0.34287(2) 0.01488(12) Uani 1 1 d . . . . .
Ni2 Ni 0.69208(3) 0.78627(2) 0.67466(2) 0.01487(12) Uani 1 1 d . . . . .
O1 O 0.86577(14) 0.52187(9) 0.64891(9) 0.0230(4) Uani 1 1 d . . . . .
Cl3 Cl -0.17975(15) 0.84962(16) 0.13031(14) 0.1657(10) Uani 1 1 d . U . . .
Cl4 Cl 0.04098(15) 0.79270(7) 0.19298(8) 0.1088(6) Uani 1 1 d . U . . .
Cl1 Cl 0.1104(3) 0.98925(12) 0.39781(17) 0.0695(11) Uani 0.543(5) 1 d . . P A 1
Cl2 Cl 0.0982(4) 0.99929(18) 0.2442(2) 0.1125(19) Uani 0.543(5) 1 d . . P A 1
Cl9 Cl 0.0286(3) 1.03822(17) 0.27792(15) 0.0824(15) Uani 0.457(5) 1 d . . P A 2
Cl10 Cl 0.0613(6) 1.0099(5) 0.4062(3) 0.184(4) Uani 0.457(5) 1 d . . P A 2
C130 C 0.2426(13) 0.5479(11) 0.2213(11) 0.078(6) Uani 0.479(4) 1 d . . P B 1
H177 H 0.2151 0.5541 0.2701 0.094 Uiso 0.479(4) 1 calc R U P B 1
H178 H 0.2155 0.5815 0.1995 0.094 Uiso 0.479(4) 1 calc R U P B 1
C131 C 0.2228(8) 0.4818(5) 0.2037(4) 0.053(2) Uani 0.479(4) 1 d . . P B 1
H179 H 0.1562 0.4749 0.2225 0.064 Uiso 0.479(4) 1 calc R U P B 1
H180 H 0.2521 0.4487 0.2243 0.064 Uiso 0.479(4) 1 calc R U P B 1
Cl5 Cl 0.3682(2) 0.55996(18) 0.1940(2) 0.1051(14) Uani 0.479(4) 1 d . . P B 1
Cl6 Cl 0.2610(4) 0.4677(3) 0.1157(2) 0.0787(12) Uani 0.479(4) 1 d . . P B 1
Cl11 Cl 0.3496(2) 0.54643(15) 0.28309(16) 0.0964(12) Uani 0.521(4) 1 d . . P B 2
Cl12 Cl 0.2295(4) 0.4704(2) 0.1473(3) 0.0947(14) Uani 0.521(4) 1 d . . P B 2
C134 C 0.2934(7) 0.4754(4) 0.1994(5) 0.066(3) Uani 0.521(4) 1 d . . P B 2
H181 H 0.2726 0.4420 0.2356 0.079 Uiso 0.521(4) 1 calc R U P B 2
H182 H 0.3587 0.4670 0.1737 0.079 Uiso 0.521(4) 1 calc R U P B 2
C135 C 0.2800(12) 0.5427(7) 0.2272(9) 0.084(6) Uani 0.521(4) 1 d . . P B 2
H183 H 0.2148 0.5512 0.2530 0.100 Uiso 0.521(4) 1 calc R U P B 2
H184 H 0.3010 0.5762 0.1911 0.100 Uiso 0.521(4) 1 calc R U P B 2
Cl15 Cl 0.5712(3) 0.52296(16) 0.06548(18) 0.2078(15) Uani 1 1 d . . . . .
C136 C 0.5158(9) 0.4728(5) 0.0065(6) 0.200(6) Uani 1 1 d . . . . .
C28 C 0.6989(4) 0.1828(4) 0.6557(4) 0.061(2) Uani 0.6455 1 d . . P C 1
H113 H 0.6902 0.2154 0.6241 0.091 Uiso 0.6455 1 calc R U P C 1
H114 H 0.7224 0.1411 0.6323 0.091 Uiso 0.6455 1 calc R U P C 1
H115 H 0.6405 0.1748 0.6914 0.091 Uiso 0.6455 1 calc R U P C 1
C29 C 0.7332(5) 0.2749(3) 0.7228(3) 0.061(2) Uani 0.6455 1 d . . P C 1
H116 H 0.7280 0.3085 0.6909 0.092 Uiso 0.6455 1 calc R U P C 1
H117 H 0.6732 0.2679 0.7570 0.092 Uiso 0.6455 1 calc R U P C 1
H118 H 0.7758 0.2902 0.7439 0.092 Uiso 0.6455 1 calc R U P C 1
C30 C 0.7772(4) 0.1567(3) 0.7342(3) 0.0388(13) Uani 0.6455 1 d . . P C 1
H119 H 0.7999 0.1155 0.7096 0.058 Uiso 0.6455 1 calc R U P C 1
H120 H 0.8201 0.1713 0.7554 0.058 Uiso 0.6455 1 calc R U P C 1
H121 H 0.7176 0.1490 0.7685 0.058 Uiso 0.6455 1 calc R U P C 1
C137 C 0.6873(8) 0.2473(9) 0.6803(7) 0.071(4) Uani 0.3545 1 d . . P C 2
H122 H 0.6991 0.2952 0.6780 0.107 Uiso 0.3545 1 calc R U P C 2
H123 H 0.6770 0.2333 0.6397 0.107 Uiso 0.3545 1 calc R U P C 2
H124 H 0.6331 0.2378 0.7192 0.107 Uiso 0.3545 1 calc R U P C 2
C138 C 0.7471(10) 0.1372(6) 0.6897(8) 0.073(4) Uani 0.3545 1 d . . P C 2
H125 H 0.7987 0.1116 0.6937 0.109 Uiso 0.3545 1 calc R U P C 2
H126 H 0.6925 0.1284 0.7286 0.109 Uiso 0.3545 1 calc R U P C 2
H127 H 0.7364 0.1239 0.6490 0.109 Uiso 0.3545 1 calc R U P C 2
C139 C 0.7865(10) 0.2309(11) 0.7520(6) 0.089(6) Uani 0.3545 1 d . . P C 2
H128 H 0.8002 0.2784 0.7500 0.133 Uiso 0.3545 1 calc R U P C 2
H129 H 0.7322 0.2220 0.7911 0.133 Uiso 0.3545 1 calc R U P C 2
H130 H 0.8382 0.2052 0.7554 0.133 Uiso 0.3545 1 calc R U P C 2
C111 C 0.6518(8) 0.8591(5) 0.9010(6) 0.0247(19) Uani 0.604(5) 1 d . U P D 1
C112 C 0.6021(7) 0.8134(4) 0.9470(5) 0.0277(15) Uani 0.604(5) 1 d . U P D 1
H131 H 0.5843 0.7733 0.9322 0.033 Uiso 0.604(5) 1 calc R U P D 1
C113 C 0.5777(5) 0.8253(4) 1.0148(3) 0.0327(14) Uani 0.604(5) 1 d . U P D 1
C114 C 0.6030(5) 0.8854(4) 1.0348(4) 0.0358(15) Uani 0.604(5) 1 d . U P D 1
H132 H 0.5849 0.8943 1.0812 0.043 Uiso 0.604(5) 1 calc R U P D 1
C115 C 0.6537(6) 0.9332(4) 0.9898(4) 0.0295(15) Uani 0.604(5) 1 d . U P D 1
C116 C 0.6799(6) 0.9180(4) 0.9224(4) 0.0270(16) Uani 0.604(5) 1 d . U P D 1
H133 H 0.7173 0.9480 0.8904 0.032 Uiso 0.604(5) 1 calc R U P D 1
C117 C 0.5185(6) 0.7731(5) 1.0669(4) 0.0561(19) Uani 0.604(5) 1 d . U P D 1
C118 C 0.4183(8) 0.8014(7) 1.0909(6) 0.107(3) Uani 0.604(5) 1 d . U P D 1
H137 H 0.4167 0.8454 1.1106 0.161 Uiso 0.604(5) 1 calc R U P D 1
H138 H 0.3975 0.8050 1.0527 0.161 Uiso 0.604(5) 1 calc R U P D 1
H139 H 0.3782 0.7714 1.1243 0.161 Uiso 0.604(5) 1 calc R U P D 1
C119 C 0.5424(9) 0.7717(6) 1.1288(5) 0.090(3) Uani 0.604(5) 1 d . U P D 1
H140 H 0.5383 0.8168 1.1466 0.134 Uiso 0.604(5) 1 calc R U P D 1
H141 H 0.4999 0.7429 1.1620 0.134 Uiso 0.604(5) 1 calc R U P D 1
H142 H 0.6047 0.7545 1.1182 0.134 Uiso 0.604(5) 1 calc R U P D 1
C120 C 0.5230(6) 0.7097(4) 1.0382(3) 0.069(2) Uani 0.604(5) 1 d . U P D 1
H143 H 0.5068 0.7134 0.9979 0.103 Uiso 0.604(5) 1 calc R U P D 1
H144 H 0.5850 0.6917 1.0264 0.103 Uiso 0.604(5) 1 calc R U P D 1
H145 H 0.4802 0.6801 1.0703 0.103 Uiso 0.604(5) 1 calc R U P D 1
C121 C 0.7367(8) 1.0431(4) 0.9584(6) 0.050(2) Uani 0.604(5) 1 d . U P D 1
H146 H 0.7495 1.0845 0.9773 0.076 Uiso 0.604(5) 1 calc R U P D 1
H147 H 0.7941 1.0199 0.9346 0.076 Uiso 0.604(5) 1 calc R U P D 1
H148 H 0.7047 1.0533 0.9274 0.076 Uiso 0.604(5) 1 calc R U P D 1
C122 C 0.6762(5) 0.9982(4) 1.0155(4) 0.0452(18) Uani 0.604(5) 1 d . U P D 1
C123 C 0.5844(6) 1.0359(5) 1.0517(5) 0.067(2) Uani 0.604(5) 1 d . U P D 1
H149 H 0.5970 1.0783 1.0689 0.100 Uiso 0.604(5) 1 calc R U P D 1
H150 H 0.5527 1.0442 1.0201 0.100 Uiso 0.604(5) 1 calc R U P D 1
H151 H 0.5460 1.0087 1.0889 0.100 Uiso 0.604(5) 1 calc R U P D 1
C124 C 0.7254(6) 0.9861(5) 1.0649(4) 0.053(2) Uani 0.604(5) 1 d . U P D 1
H152 H 0.7392 1.0288 1.0808 0.080 Uiso 0.604(5) 1 calc R U P D 1
H153 H 0.6863 0.9602 1.1028 0.080 Uiso 0.604(5) 1 calc R U P D 1
H154 H 0.7822 0.9614 1.0428 0.080 Uiso 0.604(5) 1 calc R U P D 1
C140 C 0.6167(8) 0.9170(6) 1.0205(6) 0.0287(19) Uani 0.396(5) 1 d . U P D 2
H134 H 0.6029 0.9312 1.0653 0.034 Uiso 0.396(5) 1 calc R U P D 2
C141 C 0.6711(7) 0.9576(5) 0.9714(5) 0.025(2) Uani 0.396(5) 1 d . U P D 2
C142 C 0.6973(9) 0.9336(6) 0.9055(5) 0.020(2) Uani 0.396(5) 1 d . U P D 2
H135 H 0.7376 0.9587 0.8698 0.024 Uiso 0.396(5) 1 calc R U P D 2
C143 C 0.5805(8) 0.8584(6) 1.0110(6) 0.0336(19) Uani 0.396(5) 1 d . U P D 2
C144 C 0.6075(11) 0.8364(6) 0.9436(8) 0.029(2) Uani 0.396(5) 1 d . U P D 2
H136 H 0.5858 0.7952 0.9339 0.034 Uiso 0.396(5) 1 calc R U P D 2
C145 C 0.6644(13) 0.8738(8) 0.8925(10) 0.023(2) Uani 0.396(5) 1 d . U P D 2
C146 C 0.4632(9) 0.8590(8) 1.1267(6) 0.078(4) Uani 0.396(5) 1 d . U P D 2
H155 H 0.4200 0.8854 1.1126 0.117 Uiso 0.396(5) 1 calc R U P D 2
H156 H 0.4297 0.8322 1.1657 0.117 Uiso 0.396(5) 1 calc R U P D 2
H157 H 0.5046 0.8887 1.1382 0.117 Uiso 0.396(5) 1 calc R U P D 2
C147 C 0.5219(10) 0.8102(8) 1.0660(6) 0.061(3) Uani 0.396(5) 1 d . U P D 2
C148 C 0.4400(12) 0.7835(9) 1.0506(8) 0.093(4) Uani 0.396(5) 1 d . U P D 2
H158 H 0.4121 0.8196 1.0331 0.139 Uiso 0.396(5) 1 calc R U P D 2
H159 H 0.4605 0.7481 1.0172 0.139 Uiso 0.396(5) 1 calc R U P D 2
H160 H 0.3952 0.7658 1.0915 0.139 Uiso 0.396(5) 1 calc R U P D 2
C149 C 0.5858(12) 0.7723(8) 1.0939(8) 0.094(5) Uani 0.396(5) 1 d . U P D 2
H161 H 0.6318 0.8027 1.0985 0.140 Uiso 0.396(5) 1 calc R U P D 2
H162 H 0.5507 0.7539 1.1377 0.140 Uiso 0.396(5) 1 calc R U P D 2
H163 H 0.6159 0.7362 1.0635 0.140 Uiso 0.396(5) 1 calc R U P D 2
C150 C 0.6984(10) 1.0262(7) 0.9888(8) 0.036(3) Uani 0.396(5) 1 d . U P D 2
C151 C 0.7459(9) 1.0187(6) 1.0401(6) 0.046(3) Uani 0.396(5) 1 d . U P D 2
H164 H 0.7632 1.0626 1.0510 0.070 Uiso 0.396(5) 1 calc R U P D 2
H165 H 0.7044 0.9978 1.0807 0.070 Uiso 0.396(5) 1 calc R U P D 2
H166 H 0.8007 0.9908 1.0215 0.070 Uiso 0.396(5) 1 calc R U P D 2
C152 C 0.6101(8) 1.0672(6) 1.0203(7) 0.051(3) Uani 0.396(5) 1 d . U P D 2
H167 H 0.5789 1.0725 0.9880 0.076 Uiso 0.396(5) 1 calc R U P D 2
H168 H 0.5702 1.0443 1.0601 0.076 Uiso 0.396(5) 1 calc R U P D 2
H169 H 0.6252 1.1111 1.0330 0.076 Uiso 0.396(5) 1 calc R U P D 2
C153 C 0.7630(10) 1.0609(7) 0.9260(7) 0.051(3) Uani 0.396(5) 1 d . U P D 2
H170 H 0.7327 1.0658 0.8930 0.077 Uiso 0.396(5) 1 calc R U P D 2
H171 H 0.7787 1.1048 0.9379 0.077 Uiso 0.396(5) 1 calc R U P D 2
H172 H 0.8187 1.0340 0.9070 0.077 Uiso 0.396(5) 1 calc R U P D 2
C132 C 0.5209(6) 0.3963(4) 0.2160(5) 0.157(3) Uani 1 1 d . U . . .
C133 C 0.4523(6) 0.3594(4) 0.2353(5) 0.148(3) Uani 1 1 d . U . . .
Cl7 Cl 0.51239(13) 0.41966(9) 0.31148(7) 0.1023(5) Uani 1 1 d . U . . .

loop_
_atom_site_aniso_label
_atom_site_aniso_U_11
_atom_site_aniso_U_22
_atom_site_aniso_U_33
_atom_site_aniso_U_23
_atom_site_aniso_U_13
_atom_site_aniso_U_12
C1 0.0119(14) 0.0126(12) 0.0211(13) -0.0052(10) -0.0059(11) 0.0023(10)
C2 0.0132(14) 0.0153(12) 0.0182(13) -0.0044(10) -0.0060(11) 0.0007(10)
C3 0.0138(14) 0.0153(12) 0.0179(12) -0.0021(10) -0.0061(11) 0.0003(10)
C4 0.0144(14) 0.0129(12) 0.0177(12) -0.0021(10) -0.0050(11) -0.0010(10)
C5 0.0133(14) 0.0129(12) 0.0199(13) -0.0013(10) -0.0039(11) -0.0012(10)
C6 0.0172(15) 0.0116(12) 0.0183(13) -0.0024(10) -0.0032(11) -0.0002(10)
C7 0.0252(17) 0.0112(12) 0.0235(14) -0.0014(10) -0.0064(12) 0.0012(11)
C8 0.0294(17) 0.0109(12) 0.0246(14) -0.0057(10) -0.0048(13) -0.0014(11)
C9 0.0174(15) 0.0154(12) 0.0179(13) -0.0071(10) -0.0015(11) -0.0015(10)
C10 0.0192(16) 0.0161(13) 0.0206(13) -0.0079(10) -0.0049(12) -0.0011(11)
C11 0.0232(16) 0.0183(13) 0.0192(13) -0.0072(10) -0.0057(12) -0.0011(11)
C12 0.043(2) 0.0223(14) 0.0237(14) -0.0066(11) -0.0168(14) -0.0017(13)
C13 0.048(2) 0.0235(15) 0.0205(14) -0.0029(11) -0.0157(14) 0.0007(13)
C14 0.0301(18) 0.0177(13) 0.0190(13) -0.0031(10) -0.0071(12) 0.0019(12)
C15 0.0243(17) 0.0170(13) 0.0183(13) -0.0014(10) -0.0031(12) 0.0012(11)
C16 0.0183(15) 0.0150(12) 0.0201(13) -0.0008(10) -0.0050(12) 0.0005(10)
C17 0.0268(17) 0.0141(13) 0.0221(14) 0.0015(10) -0.0062(12) -0.0018(11)
C18 0.0241(16) 0.0118(12) 0.0265(14) -0.0031(10) -0.0100(12) -0.0002(11)
C19 0.0182(15) 0.0121(12) 0.0212(13) -0.0042(10) -0.0077(11) 0.0018(10)
C20 0.0179(15) 0.0107(12) 0.0216(13) -0.0067(10) -0.0079(11) 0.0025(10)
C21 0.0231(16) 0.0085(11) 0.0184(13) -0.0047(9) -0.0076(12) -0.0008(10)
C22 0.0192(16) 0.0158(12) 0.0237(14) -0.0026(10) -0.0075(12) 0.0005(11)
C23 0.0235(17) 0.0153(12) 0.0213(13) -0.0035(10) -0.0051(12) -0.0032(11)
C24 0.0249(17) 0.0122(12) 0.0240(14) -0.0001(10) -0.0082(12) -0.0021(11)
C25 0.0242(16) 0.0101(12) 0.0240(14) -0.0038(10) -0.0094(12) -0.0005(10)
C26 0.0180(15) 0.0102(12) 0.0215(13) -0.0039(10) -0.0032(11) -0.0019(10)
C27 0.0275(19) 0.0318(16) 0.0282(16) 0.0073(13) -0.0009(14) 0.0008(13)
C31 0.0222(17) 0.0183(13) 0.0378(17) 0.0039(12) -0.0089(14) 0.0018(12)
C32 0.0256(19) 0.0285(16) 0.056(2) 0.0096(15) -0.0181(16) -0.0024(13)
C33 0.0287(19) 0.0301(17) 0.057(2) 0.0175(15) -0.0152(17) -0.0003(14)
C34 0.032(2) 0.0267(16) 0.052(2) -0.0053(14) -0.0043(16) 0.0122(14)
C35 0.0311(18) 0.0141(12) 0.0179(13) -0.0038(10) -0.0085(12) -0.0025(11)
C36 0.0275(18) 0.0208(13) 0.0172(13) -0.0061(10) -0.0036(12) -0.0020(12)
C37 0.0320(18) 0.0247(14) 0.0180(13) -0.0014(11) -0.0065(13) -0.0094(12)
C38 0.039(2) 0.0203(14) 0.0234(14) -0.0056(11) -0.0138(14) -0.0085(13)
C39 0.0339(19) 0.0200(14) 0.0219(14) -0.0063(11) -0.0097(13) -0.0003(12)
C40 0.0275(17) 0.0198(13) 0.0225(14) -0.0064(11) -0.0088(13) -0.0014(12)
C41 0.033(2) 0.0387(17) 0.0231(15) -0.0032(13) -0.0059(14) -0.0154(14)
C42 0.032(2) 0.0461(19) 0.0333(17) -0.0023(14) -0.0101(15) -0.0092(15)
C43 0.052(3) 0.047(2) 0.045(2) 0.0091(17) -0.0175(19) -0.0281(18)
C44 0.028(2) 0.075(3) 0.0378(19) -0.0221(18) 0.0005(16) -0.0153(18)
C45 0.040(2) 0.0268(16) 0.0343(17) -0.0181(13) -0.0144(15) 0.0080(14)
C46 0.039(2) 0.0369(18) 0.0398(18) -0.0230(14) -0.0133(16) 0.0131(15)
C47 0.058(3) 0.0256(17) 0.070(3) -0.0224(17) -0.031(2) 0.0095(16)
C48 0.047(2) 0.058(2) 0.0315(18) -0.0247(16) -0.0134(17) 0.0144(18)
C49 0.0340(18) 0.0164(13) 0.0177(13) -0.0042(10) -0.0066(13) -0.0007(12)
C50 0.0345(19) 0.0213(14) 0.0221(14) -0.0025(11) -0.0087(13) -0.0007(12)
C51 0.036(2) 0.0261(15) 0.0224(14) 0.0005(12) -0.0045(14) -0.0030(13)
C52 0.047(2) 0.0313(16) 0.0211(14) 0.0046(12) -0.0091(15) 0.0007(15)
C53 0.040(2) 0.0262(15) 0.0236(15) -0.0011(12) -0.0103(14) 0.0050(13)
C54 0.0326(19) 0.0222(14) 0.0219(14) -0.0001(11) -0.0049(13) -0.0006(12)
C55 0.042(2) 0.0430(19) 0.0314(17) 0.0125(14) -0.0082(16) -0.0117(16)
C56 0.062(3) 0.115(4) 0.054(3) 0.033(3) -0.026(2) -0.055(3)
C57 0.039(3) 0.080(3) 0.044(2) 0.001(2) -0.0011(19) -0.003(2)
C58 0.062(3) 0.046(2) 0.098(4) 0.025(2) 0.007(3) -0.017(2)
C59 0.046(2) 0.066(3) 0.0331(18) 0.0178(17) -0.0154(17) -0.0005(19)
C60 0.099(4) 0.084(4) 0.101(4) 0.029(3) -0.077(4) -0.032(3)
C61 0.062(3) 0.070(3) 0.046(2) 0.022(2) -0.025(2) 0.005(2)
C62 0.049(3) 0.185(7) 0.054(3) 0.038(3) -0.010(2) 0.037(4)
C63 0.0162(15) 0.0112(11) 0.0167(12) -0.0027(9) -0.0041(11) -0.0007(10)
C64 0.0184(15) 0.0115(12) 0.0157(12) -0.0039(9) -0.0024(11) 0.0008(10)
C65 0.0185(15) 0.0142(12) 0.0167(12) -0.0053(10) -0.0052(11) -0.0014(10)
C66 0.0165(15) 0.0129(12) 0.0160(12) -0.0015(9) -0.0041(11) -0.0020(10)
C67 0.0152(15) 0.0159(12) 0.0158(12) -0.0026(10) -0.0028(11) -0.0009(10)
C68 0.0162(15) 0.0150(12) 0.0171(12) -0.0025(10) -0.0043(11) -0.0001(10)
C69 0.0235(17) 0.0210(14) 0.0217(13) -0.0024(11) -0.0091(12) 0.0036(11)
C70 0.0244(17) 0.0183(13) 0.0219(14) 0.0008(11) -0.0067(12) 0.0054(11)
C71 0.0182(16) 0.0139(12) 0.0214(13) 0.0001(10) -0.0020(12) 0.0009(10)
C72 0.0185(16) 0.0122(12) 0.0283(14) -0.0004(10) -0.0035(12) 0.0003(10)
C73 0.0238(17) 0.0101(12) 0.0369(16) -0.0057(11) -0.0123(13) 0.0008(11)
C74 0.040(2) 0.0149(13) 0.055(2) -0.0151(13) -0.0288(17) 0.0080(13)
C75 0.045(2) 0.0249(15) 0.0470(19) -0.0247(14) -0.0276(17) 0.0143(14)
C76 0.0281(18) 0.0215(14) 0.0298(15) -0.0128(12) -0.0138(14) 0.0059(12)
C77 0.0285(18) 0.0263(15) 0.0267(15) -0.0149(12) -0.0142(13) 0.0059(12)
C78 0.0240(16) 0.0190(13) 0.0202(13) -0.0061(10) -0.0085(12) -0.0005(11)
C79 0.0301(18) 0.0244(14) 0.0219(14) -0.0071(11) -0.0140(13) 0.0014(12)
C80 0.0238(17) 0.0199(13) 0.0278(15) -0.0039(11) -0.0141(13) 0.0023(11)
C81 0.0179(15) 0.0150(12) 0.0206(13) -0.0045(10) -0.0059(12) -0.0010(10)
C82 0.0158(15) 0.0132(12) 0.0218(13) -0.0032(10) -0.0059(11) 0.0014(10)
C83 0.0183(16) 0.0126(12) 0.0220(13) -0.0027(10) -0.0085(12) 0.0017(10)
C84 0.0214(16) 0.0147(12) 0.0190(13) -0.0030(10) -0.0064(12) 0.0026(10)
C85 0.0203(16) 0.0130(12) 0.0248(14) -0.0015(10) -0.0097(12) 0.0019(10)
C86 0.0237(17) 0.0159(12) 0.0228(13) -0.0031(10) -0.0117(12) -0.0013(11)
C87 0.0236(16) 0.0118(12) 0.0220(13) -0.0032(10) -0.0090(12) 0.0018(10)
C88 0.0175(15) 0.0142(12) 0.0221(13) -0.0035(10) -0.0074(12) 0.0015(10)
C89 0.0182(16) 0.0189(13) 0.0318(15) -0.0021(11) -0.0098(13) -0.0018(11)
C90 0.0203(17) 0.0198(14) 0.0380(17) -0.0048(12) -0.0050(13) -0.0023(12)
C91 0.0250(19) 0.0358(17) 0.0454(19) 0.0019(14) -0.0180(16) 0.0006(14)
C92 0.0299(19) 0.0219(15) 0.0372(17) -0.0067(12) -0.0090(14) -0.0072(13)
C93 0.0253(17) 0.0218(14) 0.0197(13) -0.0057(11) -0.0063(12) 0.0010(12)
C94 0.0309(19) 0.0315(16) 0.0238(15) -0.0080(12) -0.0029(13) -0.0016(13)
C95 0.039(2) 0.0263(15) 0.0273(15) -0.0081(12) -0.0030(14) 0.0122(14)
C96 0.036(2) 0.0386(17) 0.0228(15) -0.0055(13) -0.0103(14) -0.0017(14)
C97 0.0233(17) 0.0126(13) 0.0318(15) -0.0009(11) -0.0083(13) -0.0001(11)
C98 0.0231(17) 0.0168(13) 0.0269(14) -0.0020(11) -0.0043(13) 0.0004(11)
C99 0.0265(17) 0.0152(13) 0.0285(15) -0.0052(11) -0.0123(13) 0.0040(11)
C100 0.0315(18) 0.0116(12) 0.0318(15) -0.0001(11) -0.0125(14) 0.0029(11)
C101 0.0248(17) 0.0159(13) 0.0307(15) -0.0022(11) -0.0065(13) -0.0002(11)
C102 0.0238(17) 0.0142(13) 0.0341(16) -0.0019(11) -0.0056(13) 0.0022(11)
C103 0.0299(18) 0.0235(15) 0.0295(15) -0.0065(12) -0.0110(14) 0.0111(12)
C104 0.030(2) 0.0389(18) 0.048(2) -0.0129(15) -0.0112(16) 0.0104(15)
C105 0.045(2) 0.0227(15) 0.0425(19) -0.0136(13) -0.0121(16) 0.0144(14)
C106 0.048(2) 0.052(2) 0.0307(17) -0.0072(15) -0.0083(17) 0.0245(18)
C107 0.033(2) 0.0217(15) 0.0331(16) 0.0039(12) -0.0024(14) -0.0003(13)
C108 0.031(2) 0.0267(16) 0.051(2) 0.0104(14) 0.0012(16) 0.0002(14)
C109 0.039(2) 0.0288(17) 0.046(2) 0.0148(15) -0.0019(17) 0.0027(15)
C110 0.056(3) 0.046(2) 0.0300(17) -0.0036(15) -0.0005(17) -0.0043(18)
C125 0.0160(15) 0.0137(12) 0.0203(13) -0.0045(10) -0.0049(11) -0.0003(10)
C126 0.187(9) 0.137(7) 0.126(6) 0.012(5) -0.075(6) -0.103(7)
C127 0.089(5) 0.060(3) 0.145(6) 0.008(4) -0.006(4) -0.009(3)
C128 0.248(11) 0.106(6) 0.101(5) 0.006(4) -0.052(6) -0.027(6)
C129 0.171(8) 0.070(4) 0.119(5) -0.012(4) -0.031(5) -0.024(4)
Cl8 0.1655(17) 0.0819(9) 0.0962(10) 0.0091(8) -0.0723(11) -0.0432(10)
N1 0.0168(12) 0.0098(10) 0.0183(10) -0.0039(8) -0.0060(9) -0.0003(8)
N2 0.0165(13) 0.0116(10) 0.0188(11) -0.0057(8) -0.0042(9) -0.0003(8)
N3 0.0234(14) 0.0140(10) 0.0179(11) -0.0036(8) -0.0063(10) 0.0000(9)
N4 0.0194(13) 0.0115(10) 0.0185(11) -0.0042(8) -0.0067(10) 0.0022(9)
N5 0.0169(12) 0.0119(10) 0.0161(10) -0.0022(8) -0.0050(9) -0.0005(8)
N6 0.0179(13) 0.0113(10) 0.0197(11) -0.0036(8) -0.0047(10) 0.0012(9)
N7 0.0256(14) 0.0134(10) 0.0254(12) -0.0062(9) -0.0118(11) 0.0008(9)
N8 0.0210(13) 0.0128(10) 0.0183(11) -0.0052(8) -0.0067(10) -0.0004(9)
Ni1 0.0194(3) 0.0093(2) 0.0156(2) -0.00378(16) -0.00555(19) 0.00041(17)
Ni2 0.0193(3) 0.0086(2) 0.0173(2) -0.00464(16) -0.00708(19) 0.00118(17)
O1 0.0326(12) 0.0181(9) 0.0209(10) -0.0054(7) -0.0130(9) 0.0063(8)
Cl3 0.0784(14) 0.223(3) 0.155(2) 0.0178(19) 0.0102(13) 0.0144(15)
Cl4 0.192(2) 0.0623(8) 0.0911(10) 0.0018(7) -0.0722(12) -0.0165(10)
Cl1 0.111(3) 0.0415(11) 0.0762(19) -0.0133(10) -0.058(2) 0.0121(14)
Cl2 0.188(4) 0.086(2) 0.106(3) 0.030(2) -0.104(3) -0.037(3)
Cl9 0.142(4) 0.061(2) 0.0588(17) 0.0128(14) -0.054(2) -0.028(2)
Cl10 0.149(6) 0.275(9) 0.099(3) -0.057(5) -0.002(4) -0.151(6)
C130 0.091(13) 0.078(10) 0.045(6) 0.005(6) -0.001(8) 0.047(9)
C131 0.065(7) 0.077(7) 0.009(4) 0.001(3) -0.002(4) 0.002(5)
Cl5 0.078(2) 0.093(2) 0.134(3) -0.007(2) -0.023(2) -0.0128(17)
Cl6 0.106(4) 0.0693(19) 0.063(2) -0.008(2) -0.033(2) 0.012(2)
Cl11 0.112(3) 0.0801(18) 0.101(2) -0.0079(15) -0.0425(19) -0.0167(16)
Cl12 0.122(4) 0.0669(18) 0.106(4) -0.003(3) -0.054(3) 0.024(2)
C134 0.046(6) 0.039(4) 0.098(7) 0.002(4) -0.006(5) 0.002(4)
C135 0.105(15) 0.032(6) 0.064(9) 0.016(5) 0.033(9) -0.002(8)
Cl15 0.308(5) 0.151(2) 0.197(3) 0.050(2) -0.128(3) -0.019(3)
C136 0.222(12) 0.132(9) 0.178(10) 0.051(8) 0.014(9) 0.040(8)
C28 0.032(4) 0.087(5) 0.064(4) 0.036(4) -0.017(3) -0.029(3)
C29 0.059(5) 0.037(3) 0.048(4) 0.005(3) 0.031(3) 0.019(3)
C30 0.034(3) 0.039(3) 0.031(3) 0.014(2) 0.005(2) 0.006(2)
C137 0.024(7) 0.109(12) 0.059(8) 0.038(8) 0.011(6) 0.002(7)
C138 0.062(9) 0.052(7) 0.078(9) 0.019(7) 0.010(8) -0.021(6)
C139 0.045(9) 0.182(18) 0.025(6) -0.008(8) 0.007(5) -0.037(10)
C111 0.026(4) 0.026(4) 0.024(4) -0.016(3) -0.011(3) 0.006(3)
C112 0.028(3) 0.033(3) 0.024(2) -0.013(3) -0.012(2) 0.003(3)
C113 0.029(3) 0.041(3) 0.027(2) -0.019(3) -0.008(2) 0.004(3)
C114 0.030(3) 0.046(4) 0.029(3) -0.022(3) -0.009(2) 0.002(3)
C115 0.027(3) 0.034(3) 0.029(3) -0.016(3) -0.010(3) 0.001(3)
C116 0.025(3) 0.028(3) 0.029(3) -0.013(2) -0.011(2) 0.005(2)
C117 0.053(4) 0.076(4) 0.030(3) -0.004(4) -0.002(3) -0.009(4)
C118 0.074(6) 0.126(7) 0.082(6) 0.001(6) 0.024(5) 0.005(5)
C119 0.103(7) 0.119(6) 0.051(5) 0.005(5) -0.032(5) -0.029(6)
C120 0.076(5) 0.083(5) 0.031(3) 0.004(3) 0.003(3) -0.032(4)
C121 0.052(6) 0.040(5) 0.068(7) -0.035(5) -0.032(5) 0.009(4)
C122 0.034(4) 0.049(4) 0.056(4) -0.038(3) -0.020(3) 0.008(3)
C123 0.045(5) 0.061(5) 0.093(6) -0.057(4) -0.022(4) 0.014(4)
C124 0.044(4) 0.069(5) 0.050(4) -0.038(4) -0.021(3) -0.003(4)
C140 0.029(4) 0.036(4) 0.024(4) -0.012(3) -0.013(3) -0.003(3)
C141 0.021(4) 0.030(4) 0.023(4) -0.006(3) -0.007(3) 0.001(3)
C142 0.023(4) 0.022(4) 0.016(4) -0.011(3) -0.008(3) 0.003(3)
C143 0.032(3) 0.039(4) 0.028(3) -0.014(4) -0.008(3) 0.001(4)
C144 0.029(3) 0.030(4) 0.029(3) -0.008(4) -0.014(3) 0.002(4)
C145 0.023(4) 0.026(4) 0.022(4) -0.004(3) -0.009(3) 0.004(4)
C146 0.056(7) 0.122(9) 0.039(5) 0.010(6) 0.007(5) 0.007(6)
C147 0.058(5) 0.088(6) 0.034(4) 0.006(5) -0.012(4) -0.012(5)
C148 0.080(7) 0.112(8) 0.073(7) -0.015(6) -0.009(6) -0.044(6)
C149 0.090(9) 0.081(7) 0.071(8) 0.013(7) 0.020(7) 0.000(7)
C150 0.033(5) 0.039(5) 0.043(5) -0.031(4) -0.020(4) 0.009(4)
C151 0.041(6) 0.050(6) 0.054(6) -0.032(5) -0.023(5) 0.010(5)
C152 0.036(6) 0.058(6) 0.065(6) -0.044(5) -0.025(5) 0.017(5)
C153 0.054(7) 0.040(6) 0.060(7) -0.017(5) -0.020(6) -0.008(5)
C132 0.131(5) 0.115(5) 0.171(6) 0.073(4) 0.014(5) -0.022(4)
C133 0.107(5) 0.136(5) 0.178(6) 0.089(4) -0.021(4) -0.024(4)
Cl7 0.1311(14) 0.1146(12) 0.0690(8) 0.0179(8) -0.0435(9) -0.0488(10)

loop_
_atom_type_symbol
_atom_type_description
_atom_type_scat_dispersion_real
_atom_type_scat_dispersion_imag
_atom_type_scat_source
C C 0.0181 0.0091 'International Tables Vol C Tables 4.2.6.8 and 6.1.1.4'
H H 0.0000 0.0000 'International Tables Vol C Tables 4.2.6.8 and 6.1.1.4'
N N 0.0311 0.0180 'International Tables Vol C Tables 4.2.6.8 and 6.1.1.4'
O O 0.0492 0.0322 'International Tables Vol C Tables 4.2.6.8 and 6.1.1.4'
Cl Cl 0.3639 0.7018 'International Tables Vol C Tables 4.2.6.8 and 6.1.1.4'
Ni Ni -3.0029 0.5091 'International Tables Vol C Tables 4.2.6.8 and 6.1.1.4'

loop_
_geom_angle_atom_site_label_1
_geom_angle_atom_site_label_2
_geom_angle_atom_site_label_3
_geom_angle
_geom_angle_site_symmetry_1
N1 C1 C20 122.9(2) .
N1 C1 C2 109.8(2) .
C20 C1 C2 125.7(2) .
C3 C2 C1 106.5(2) .
C3 C2 C125 122.1(2) .
C1 C2 C125 131.3(2) .
C2 C3 C4 107.9(2) .
N1 C4 C5 125.1(2) .
N1 C4 C3 110.0(2) .
C5 C4 C3 125.0(2) .
C6 C5 C4 121.1(2) .
C6 C5 C21 118.2(2) .
C4 C5 C21 120.3(2) .
N2 C6 C5 124.7(2) .
N2 C6 C7 110.1(2) .
C5 C6 C7 123.9(2) .
C8 C7 C6 107.1(2) .
C7 C8 C9 107.0(2) .
N2 C9 C10 124.6(2) .
N2 C9 C8 110.7(2) .
C10 C9 C8 124.6(2) .
C11 C10 C9 122.3(2) .
C11 C10 C35 118.3(2) .
C9 C10 C35 119.4(2) .
C10 C11 N3 125.5(2) .
C10 C11 C12 123.4(2) .
N3 C11 C12 110.3(2) .
C13 C12 C11 107.2(3) .
C12 C13 C14 107.0(2) .
N3 C14 C15 124.9(2) .
N3 C14 C13 110.2(2) .
C15 C14 C13 124.9(2) .
C16 C15 C14 120.6(2) .
C16 C15 C49 120.1(2) .
C14 C15 C49 119.2(2) .
N4 C16 C15 124.6(2) .
N4 C16 C17 109.7(2) .
C15 C16 C17 124.6(2) .
C18 C17 C16 107.5(2) .
C17 C18 C19 106.7(2) .
N4 C19 C20 124.8(2) .
N4 C19 C18 110.7(2) .
C20 C19 C18 124.4(2) .
C19 C20 C1 124.2(2) .
C26 C21 C22 119.1(2) .
C26 C21 C5 121.0(2) .
C22 C21 C5 119.9(2) .
C23 C22 C21 121.4(3) .
C24 C23 C22 118.1(3) .
C24 C23 C27 121.7(2) .
C22 C23 C27 120.2(3) .
C25 C24 C23 122.2(2) .
C24 C25 C26 118.3(3) .
C24 C25 C31 122.1(2) .
C26 C25 C31 119.5(2) .
C21 C26 C25 120.9(2) .
C138 C27 C137 107.6(10) .
C30 C27 C29 111.0(4) .
C138 C27 C23 110.0(6) .
C137 C27 C23 113.7(5) .
C30 C27 C23 113.3(3) .
C29 C27 C23 108.6(3) .
C30 C27 C28 105.7(4) .
C29 C27 C28 110.3(5) .
C23 C27 C28 107.7(3) .
C138 C27 C139 109.2(10) .
C137 C27 C139 111.0(10) .
C23 C27 C139 105.3(5) .
C34 C31 C33 108.6(3) .
C34 C31 C32 109.4(3) .
C33 C31 C32 107.9(3) .
C34 C31 C25 109.5(3) .
C33 C31 C25 112.8(3) .
C32 C31 C25 108.5(2) .
C36 C35 C40 120.7(3) .
C36 C35 C10 118.7(2) .
C40 C35 C10 120.5(3) .
C35 C36 C37 121.1(3) .
C36 C37 C38 117.1(3) .
C36 C37 C41 122.2(3) .
C38 C37 C41 120.6(3) .
C39 C38 C37 123.1(3) .
C38 C39 C40 118.0(3) .
C38 C39 C45 120.2(3) .
C40 C39 C45 121.8(3) .
C35 C40 C39 120.0(3) .
C37 C41 C42 109.3(2) .
C37 C41 C44 112.2(3) .
C42 C41 C44 108.3(3) .
C37 C41 C43 109.9(3) .
C42 C41 C43 109.2(3) .
C44 C41 C43 107.9(3) .
C46 C45 C48 108.6(3) .
C46 C45 C47 108.1(3) .
C48 C45 C47 109.1(3) .
C46 C45 C39 112.3(2) .
C48 C45 C39 109.1(3) .
C47 C45 C39 109.6(3) .
C54 C49 C50 119.2(3) .
C54 C49 C15 120.2(3) .
C50 C49 C15 120.6(3) .
C49 C50 C51 121.4(3) .
C50 C51 C52 117.7(3) .
C50 C51 C55 121.8(3) .
C52 C51 C55 120.4(3) .
C53 C52 C51 122.8(3) .
C52 C53 C54 117.1(3) .
C52 C53 C59 123.8(3) .
C54 C53 C59 119.1(3) .
C49 C54 C53 121.7(3) .
C56 C55 C57 107.6(4) .
C56 C55 C51 112.1(3) .
C57 C55 C51 109.0(3) .
C56 C55 C58 108.8(4) .
C57 C55 C58 109.3(3) .
C51 C55 C58 110.0(3) .
C62 C59 C53 110.7(3) .
C62 C59 C61 108.3(4) .
C53 C59 C61 112.5(3) .
C62 C59 C60 110.0(5) .
C53 C59 C60 107.9(3) .
C61 C59 C60 107.4(3) .
N5 C63 C82 124.7(2) .
N5 C63 C64 110.4(2) .
C82 C63 C64 124.7(2) .
C65 C64 C63 106.3(2) .
C65 C64 C125 127.2(2) .
C63 C64 C125 125.9(2) .
C64 C65 C66 107.7(2) .
N5 C66 C67 125.1(2) .
N5 C66 C65 110.3(2) .
C67 C66 C65 124.5(2) .
C68 C67 C66 120.7(2) .
C68 C67 C83 117.9(2) .
C66 C67 C83 121.2(2) .
N6 C68 C67 126.0(2) .
N6 C68 C69 109.9(2) .
C67 C68 C69 123.5(2) .
C70 C69 C68 107.4(2) .
C69 C70 C71 106.7(2) .
N6 C71 C72 125.7(2) .
N6 C71 C70 110.6(2) .
C72 C71 C70 123.4(2) .
C73 C72 C71 121.2(2) .
C73 C72 C97 119.9(2) .
C71 C72 C97 118.9(2) .
C72 C73 N7 124.9(2) .
C72 C73 C74 124.5(3) .
N7 C73 C74 110.2(3) .
C75 C74 C73 107.0(3) .
C74 C75 C76 107.2(3) .
N7 C76 C77 125.2(2) .
N7 C76 C75 110.0(2) .
C77 C76 C75 124.3(3) .
C78 C77 C76 120.4(3) .
C78 C77 C145 123.2(8) .
C76 C77 C145 115.4(7) .
C78 C77 C111 116.7(5) .
C76 C77 C111 122.8(5) .
N8 C78 C77 125.3(2) .
N8 C78 C79 110.1(2) .
C77 C78 C79 124.3(2) .
C80 C79 C78 107.2(2) .
C79 C80 C81 106.8(2) .
C82 C81 N8 125.0(2) .
C82 C81 C80 123.9(2) .
N8 C81 C80 110.5(2) .
C81 C82 C63 123.3(3) .
C88 C83 C84 119.7(2) .
C88 C83 C67 122.2(2) .
C84 C83 C67 117.8(2) .
C85 C84 C83 120.8(3) .
C84 C85 C86 117.7(3) .
C84 C85 C89 122.4(2) .
C86 C85 C89 119.8(2) .
C87 C86 C85 123.1(2) .
C86 C87 C88 117.7(2) .
C86 C87 C93 121.4(2) .
C88 C87 C93 121.0(3) .
C83 C88 C87 120.9(3) .
C85 C89 C90 112.8(2) .
C85 C89 C91 108.8(2) .
C90 C89 C91 108.3(2) .
C85 C89 C92 109.3(2) .
C90 C89 C92 108.9(2) .
C91 C89 C92 108.8(2) .
C94 C93 C96 108.2(2) .
C94 C93 C95 108.9(3) .
C96 C93 C95 108.2(2) .
C94 C93 C87 111.2(2) .
C96 C93 C87 111.5(2) .
C95 C93 C87 108.8(2) .
C102 C97 C98 119.5(2) .
C102 C97 C72 118.5(3) .
C98 C97 C72 122.0(3) .
C97 C98 C99 121.0(3) .
C98 C99 C100 117.9(3) .
C98 C99 C103 119.4(3) .
C100 C99 C103 122.7(2) .
C99 C100 C101 122.5(2) .
C102 C101 C100 117.9(3) .
C102 C101 C107 118.0(3) .
C100 C101 C107 124.1(2) .
C97 C102 C101 121.2(3) .
C106 C103 C104 109.8(3) .
C106 C103 C99 110.3(2) .
C104 C103 C99 108.9(2) .
C106 C103 C105 107.2(3) .
C104 C103 C105 109.0(3) .
C99 C103 C105 111.5(3) .
C108 C107 C109 108.2(3) .
C108 C107 C110 109.4(3) .
C109 C107 C110 108.9(3) .
C108 C107 C101 109.9(3) .
C109 C107 C101 112.1(3) .
C110 C107 C101 108.4(3) .
O1 C125 C64 120.9(2) .
O1 C125 C2 118.8(2) .
C64 C125 C2 120.1(2) .
C127 C126 Cl10 123.0(6) .
C127 C126 Cl1 127.2(6) .
C126 C127 Cl9 117.6(5) .
C126 C127 Cl2 120.1(5) .
C129 C128 Cl3 112.2(7) .
C128 C129 Cl4 109.1(6) .
C1 N1 C4 105.7(2) .
C1 N1 Ni1 125.80(17) .
C4 N1 Ni1 128.31(17) .
C9 N2 C6 104.8(2) .
C9 N2 Ni1 127.14(17) .
C6 N2 Ni1 127.99(17) .
C14 N3 C11 105.2(2) .
C14 N3 Ni1 129.15(18) .
C11 N3 Ni1 125.22(18) .
C19 N4 C16 105.2(2) .
C19 N4 Ni1 126.23(17) .
C16 N4 Ni1 128.33(17) .
C63 N5 C66 105.3(2) .
C63 N5 Ni2 126.80(17) .
C66 N5 Ni2 127.75(17) .
C71 N6 C68 105.3(2) .
C71 N6 Ni2 127.13(18) .
C68 N6 Ni2 127.55(17) .
C76 N7 C73 105.2(2) .
C76 N7 Ni2 127.88(18) .
C73 N7 Ni2 126.89(19) .
C78 N8 C81 105.3(2) .
C78 N8 Ni2 128.18(18) .
C81 N8 Ni2 126.52(17) .
N4 Ni1 N3 89.03(9) .
N4 Ni1 N2 172.02(10) .
N3 Ni1 N2 91.16(9) .
N4 Ni1 N1 91.77(9) .
N3 Ni1 N1 171.24(10) .
N2 Ni1 N1 89.26(9) .
N6 Ni2 N8 179.14(10) .
N6 Ni2 N7 90.15(9) .
N8 Ni2 N7 89.22(9) .
N6 Ni2 N5 89.61(9) .
N8 Ni2 N5 91.03(9) .
N7 Ni2 N5 179.55(10) .
C131 C130 Cl5 110.2(11) .
C130 C131 Cl6 113.4(10) .
C135 C134 Cl12 106.8(10) .
C134 C135 Cl11 105.8(10) .
C136 C136 Cl15 89.1(16) 2_665
C112 C111 C116 120.1(9) .
C112 C111 C77 120.5(8) .
C116 C111 C77 119.4(7) .
C111 C112 C113 120.8(8) .
C112 C113 C114 118.1(7) .
C112 C113 C117 120.0(6) .
C114 C113 C117 121.9(6) .
C113 C114 C115 123.2(6) .
C116 C115 C114 116.8(6) .
C116 C115 C122 123.2(8) .
C114 C115 C122 120.0(7) .
C115 C116 C111 120.9(7) .
C120 C117 C119 112.7(9) .
C120 C117 C118 110.8(9) .
C119 C117 C118 104.0(9) .
C120 C117 C113 111.8(6) .
C119 C117 C113 111.3(8) .
C118 C117 C113 105.6(8) .
C115 C122 C124 110.9(7) .
C115 C122 C121 112.3(6) .
C124 C122 C121 108.3(7) .
C115 C122 C123 107.7(6) .
C124 C122 C123 109.1(6) .
C121 C122 C123 108.4(8) .
C143 C140 C141 126.0(10) .
C140 C141 C142 116.5(9) .
C140 C141 C150 120.5(10) .
C142 C141 C150 123.0(10) .
C145 C142 C141 120.2(11) .
C140 C143 C144 115.6(10) .
C140 C143 C147 126.8(12) .
C144 C143 C147 117.3(12) .
C145 C144 C143 120.9(13) .
C144 C145 C142 120.6(15) .
C144 C145 C77 112.9(13) .
C142 C145 C77 126.3(11) .
C149 C147 C148 128.1(15) .
C149 C147 C143 107.9(12) .
C148 C147 C143 112.4(11) .
C149 C147 C146 104.4(11) .
C148 C147 C146 96.1(12) .
C143 C147 C146 104.3(11) .
C151 C150 C141 109.8(11) .
C151 C150 C153 109.3(12) .
C141 C150 C153 110.7(10) .
C151 C150 C152 108.6(10) .
C141 C150 C152 107.5(11) .
C153 C150 C152 110.9(13) .
C133 C132 Cl7 93.4(7) .
C132 C133 Cl8 95.5(7) .

loop_
_geom_bond_atom_site_label_1
_geom_bond_atom_site_label_2
_geom_bond_distance
_geom_bond_site_symmetry_2
C1 N1 1.383(3) .
C1 C20 1.384(4) .
C1 C2 1.445(4) .
C2 C3 1.359(4) .
C2 C125 1.482(4) .
C3 C4 1.424(4) .
C4 N1 1.388(3) .
C4 C5 1.395(4) .
C5 C6 1.387(4) .
C5 C21 1.502(3) .
C6 N2 1.387(3) .
C6 C7 1.438(4) .
C7 C8 1.349(4) .
C8 C9 1.433(4) .
C9 N2 1.378(3) .
C9 C10 1.383(4) .
C10 C11 1.380(4) .
C10 C35 1.504(4) .
C11 N3 1.383(3) .
C11 C12 1.432(4) .
C12 C13 1.348(4) .
C13 C14 1.439(4) .
C14 N3 1.378(3) .
C14 C15 1.396(4) .
C15 C16 1.393(4) .
C15 C49 1.499(4) .
C16 N4 1.381(3) .
C16 C17 1.442(4) .
C17 C18 1.343(4) .
C18 C19 1.435(4) .
C19 N4 1.376(3) .
C19 C20 1.378(4) .
C21 C26 1.388(4) .
C21 C22 1.398(4) .
C22 C23 1.395(4) .
C23 C24 1.392(4) .
C23 C27 1.540(4) .
C24 C25 1.390(4) .
C25 C26 1.407(4) .
C25 C31 1.540(4) .
C27 C138 1.504(13) .
C27 C137 1.508(13) .
C27 C30 1.516(5) .
C27 C29 1.520(7) .
C27 C28 1.555(7) .
C27 C139 1.586(13) .
C31 C34 1.527(5) .
C31 C33 1.534(4) .
C31 C32 1.536(4) .
C35 C36 1.378(4) .
C35 C40 1.395(4) .
C36 C37 1.396(4) .
C37 C38 1.399(4) .
C37 C41 1.529(5) .
C38 C39 1.391(5) .
C39 C40 1.396(4) .
C39 C45 1.541(4) .
C41 C42 1.530(4) .
C41 C44 1.540(5) .
C41 C43 1.544(5) .
C45 C46 1.529(5) .
C45 C48 1.533(5) .
C45 C47 1.540(5) .
C49 C54 1.383(4) .
C49 C50 1.391(4) .
C50 C51 1.392(4) .
C51 C52 1.400(5) .
C51 C55 1.534(5) .
C52 C53 1.391(5) .
C53 C54 1.406(4) .
C53 C59 1.528(5) .
C55 C56 1.528(6) .
C55 C57 1.530(6) .
C55 C58 1.543(5) .
C59 C62 1.520(6) .
C59 C61 1.530(5) .
C59 C60 1.553(7) .
C63 N5 1.374(3) .
C63 C82 1.381(4) .
C63 C64 1.449(3) .
C64 C65 1.361(4) .
C64 C125 1.479(4) .
C65 C66 1.422(4) .
C66 N5 1.390(3) .
C66 C67 1.394(4) .
C67 C68 1.392(4) .
C67 C83 1.496(4) .
C68 N6 1.384(3) .
C68 C69 1.432(4) .
C69 C70 1.350(4) .
C70 C71 1.435(4) .
C71 N6 1.373(3) .
C71 C72 1.392(4) .
C72 C73 1.384(4) .
C72 C97 1.492(4) .
C73 N7 1.387(3) .
C73 C74 1.433(4) .
C74 C75 1.348(5) .
C75 C76 1.440(4) .
C76 N7 1.380(4) .
C76 C77 1.398(4) .
C77 C78 1.389(4) .
C77 C145 1.48(2) .
C77 C111 1.534(13) .
C78 N8 1.377(3) .
C78 C79 1.446(4) .
C79 C80 1.348(4) .
C80 C81 1.438(4) .
C81 C82 1.373(4) .
C81 N8 1.382(3) .
C83 C88 1.393(4) .
C83 C84 1.394(4) .
C84 C85 1.391(4) .
C85 C86 1.404(4) .
C85 C89 1.526(4) .
C86 C87 1.377(4) .
C87 C88 1.405(4) .
C87 C93 1.544(4) .
C89 C90 1.538(4) .
C89 C91 1.539(4) .
C89 C92 1.540(4) .
C93 C94 1.532(4) .
C93 C96 1.534(4) .
C93 C95 1.537(4) .
C97 C102 1.391(4) .
C97 C98 1.394(4) .
C98 C99 1.395(4) .
C99 C100 1.396(4) .
C99 C103 1.539(4) .
C100 C101 1.397(4) .
C101 C102 1.393(4) .
C101 C107 1.540(4) .
C103 C106 1.525(4) .
C103 C104 1.528(5) .
C103 C105 1.541(4) .
C107 C108 1.527(5) .
C107 C109 1.537(4) .
C107 C110 1.537(5) .
C125 O1 1.228(3) .
C126 C127 1.335(10) .
C126 Cl10 1.634(11) .
C126 Cl1 1.773(10) .
C127 Cl9 1.651(9) .
C127 Cl2 1.882(9) .
C128 C129 1.446(11) .
C128 Cl3 1.754(11) .
C129 Cl4 1.781(9) .
Cl8 C133 1.950(11) .
N1 Ni1 1.937(2) .
N2 Ni1 1.928(2) .
N3 Ni1 1.926(2) .
N4 Ni1 1.918(2) .
N5 Ni2 1.935(2) .
N6 Ni2 1.916(2) .
N7 Ni2 1.924(2) .
N8 Ni2 1.919(2) .
C130 C131 1.45(3) .
C130 Cl5 1.87(2) .
C131 Cl6 1.788(8) .
Cl11 C135 1.88(2) .
Cl12 C134 1.738(13) .
C134 C135 1.466(19) .
Cl15 C136 2.039(17) .
C136 C136 1.266(18) 2_665
C111 C112 1.374(12) .
C111 C116 1.404(12) .
C112 C113 1.385(11) .
C113 C114 1.390(10) .
C113 C117 1.580(11) .
C114 C115 1.399(11) .
C115 C116 1.389(11) .
C115 C122 1.514(10) .
C117 C120 1.408(12) .
C117 C119 1.494(13) .
C117 C118 1.572(15) .
C121 C122 1.551(13) .
C122 C124 1.524(11) .
C122 C123 1.564(10) .
C140 C143 1.362(16) .
C140 C141 1.370(15) .
C141 C142 1.411(14) .
C141 C150 1.536(16) .
C142 C145 1.382(19) .
C143 C144 1.43(2) .
C143 C147 1.556(17) .
C144 C145 1.372(18) .
C146 C147 1.63(2) .
C147 C149 1.52(2) .
C147 C148 1.53(2) .
C150 C151 1.530(17) .
C150 C153 1.542(18) .
C150 C152 1.542(16) .
C132 C133 1.259(11) .
C132 Cl7 2.056(12) .

loop_
_geom_torsion_atom_site_label_1
_geom_torsion_atom_site_label_2
_geom_torsion_atom_site_label_3
_geom_torsion_atom_site_label_4
_geom_torsion
N1 C1 C2 C3 3.9(3)
C20 C1 C2 C3 -161.8(3)
N1 C1 C2 C125 -179.7(3)
C20 C1 C2 C125 14.6(5)
C1 C2 C3 C4 -2.2(3)
C125 C2 C3 C4 -179.0(2)
C2 C3 C4 N1 -0.1(3)
C2 C3 C4 C5 178.3(3)
N1 C4 C5 C6 -12.3(4)
C3 C4 C5 C6 169.6(3)
N1 C4 C5 C21 174.8(2)
C3 C4 C5 C21 -3.3(4)
C4 C5 C6 N2 -2.9(4)
C21 C5 C6 N2 170.1(2)
C4 C5 C6 C7 -168.9(3)
C21 C5 C6 C7 4.1(4)
N2 C6 C7 C8 -4.4(3)
C5 C6 C7 C8 163.4(3)
C6 C7 C8 C9 1.6(3)
C7 C8 C9 N2 1.6(3)
C7 C8 C9 C10 -176.2(3)
N2 C9 C10 C11 14.8(4)
C8 C9 C10 C11 -167.7(3)
N2 C9 C10 C35 -166.2(3)
C8 C9 C10 C35 11.4(4)
C9 C10 C11 N3 0.8(5)
C35 C10 C11 N3 -178.2(3)
C9 C10 C11 C12 169.5(3)
C35 C10 C11 C12 -9.6(4)
C10 C11 C12 C13 -166.4(3)
N3 C11 C12 C13 3.7(4)
C11 C12 C13 C14 -2.7(4)
C12 C13 C14 N3 0.8(4)
C12 C13 C14 C15 179.9(3)
N3 C14 C15 C16 -10.3(5)
C13 C14 C15 C16 170.8(3)
N3 C14 C15 C49 174.7(3)
C13 C14 C15 C49 -4.2(5)
C14 C15 C16 N4 -5.4(4)
C49 C15 C16 N4 169.6(3)
C14 C15 C16 C17 -172.7(3)
C49 C15 C16 C17 2.3(4)
N4 C16 C17 C18 -3.2(3)
C15 C16 C17 C18 165.7(3)
C16 C17 C18 C19 0.5(3)
C17 C18 C19 N4 2.5(3)
C17 C18 C19 C20 -174.7(3)
N4 C19 C20 C1 13.3(4)
C18 C19 C20 C1 -170.0(3)
N1 C1 C20 C19 5.4(4)
C2 C1 C20 C19 169.3(3)
C6 C5 C21 C26 68.8(3)
C4 C5 C21 C26 -118.1(3)
C6 C5 C21 C22 -107.9(3)
C4 C5 C21 C22 65.2(3)
C26 C21 C22 C23 -0.4(4)
C5 C21 C22 C23 176.4(2)
C21 C22 C23 C24 -0.1(4)
C21 C22 C23 C27 179.9(2)
C22 C23 C24 C25 0.5(4)
C27 C23 C24 C25 -179.6(3)
C23 C24 C25 C26 -0.4(4)
C23 C24 C25 C31 178.7(2)
C22 C21 C26 C25 0.5(4)
C5 C21 C26 C25 -176.2(2)
C24 C25 C26 C21 -0.2(4)
C31 C25 C26 C21 -179.2(2)
C24 C23 C27 C138 -56.5(8)
C22 C23 C27 C138 123.4(8)
C24 C23 C27 C137 -177.2(9)
C22 C23 C27 C137 2.7(9)
C24 C23 C27 C30 -3.0(5)
C22 C23 C27 C30 176.9(4)
C24 C23 C27 C29 120.9(4)
C22 C23 C27 C29 -59.2(5)
C24 C23 C27 C28 -119.5(4)
C22 C23 C27 C28 60.4(5)
C24 C23 C27 C139 61.0(9)
C22 C23 C27 C139 -119.1(9)
C24 C25 C31 C34 123.7(3)
C26 C25 C31 C34 -57.3(3)
C24 C25 C31 C33 2.7(4)
C26 C25 C31 C33 -178.3(3)
C24 C25 C31 C32 -116.9(3)
C26 C25 C31 C32 62.2(3)
C11 C10 C35 C36 -82.4(3)
C9 C10 C35 C36 98.5(3)
C11 C10 C35 C40 96.5(3)
C9 C10 C35 C40 -82.6(3)
C40 C35 C36 C37 -0.5(4)
C10 C35 C36 C37 178.4(2)
C35 C36 C37 C38 -0.5(4)
C35 C36 C37 C41 -178.0(3)
C36 C37 C38 C39 1.3(4)
C41 C37 C38 C39 178.9(3)
C37 C38 C39 C40 -1.2(4)
C37 C38 C39 C45 180.0(3)
C36 C35 C40 C39 0.6(4)
C10 C35 C40 C39 -178.2(2)
C38 C39 C40 C35 0.2(4)
C45 C39 C40 C35 179.0(3)
C36 C37 C41 C42 108.6(3)
C38 C37 C41 C42 -68.9(4)
C36 C37 C41 C44 -11.6(4)
C38 C37 C41 C44 170.9(3)
C36 C37 C41 C43 -131.7(3)
C38 C37 C41 C43 50.8(4)
C38 C39 C45 C46 -176.0(3)
C40 C39 C45 C46 5.2(4)
C38 C39 C45 C48 63.6(4)
C40 C39 C45 C48 -115.2(3)
C38 C39 C45 C47 -55.8(4)
C40 C39 C45 C47 125.4(3)
C16 C15 C49 C54 -116.1(3)
C14 C15 C49 C54 58.9(4)
C16 C15 C49 C50 64.4(4)
C14 C15 C49 C50 -120.6(3)
C54 C49 C50 C51 0.1(4)
C15 C49 C50 C51 179.6(3)
C49 C50 C51 C52 -2.0(4)
C49 C50 C51 C55 -179.3(3)
C50 C51 C52 C53 1.9(5)
C55 C51 C52 C53 179.2(3)
C51 C52 C53 C54 0.2(5)
C51 C52 C53 C59 -177.7(3)
C50 C49 C54 C53 2.2(4)
C15 C49 C54 C53 -177.3(3)
C52 C53 C54 C49 -2.3(4)
C59 C53 C54 C49 175.7(3)
C50 C51 C55 C56 -15.3(5)
C52 C51 C55 C56 167.5(4)
C50 C51 C55 C57 103.7(4)
C52 C51 C55 C57 -73.5(4)
C50 C51 C55 C58 -136.4(4)
C52 C51 C55 C58 46.3(5)
C52 C53 C59 C62 -131.1(4)
C54 C53 C59 C62 51.0(5)
C52 C53 C59 C61 -9.8(5)
C54 C53 C59 C61 172.3(3)
C52 C53 C59 C60 108.4(4)
C54 C53 C59 C60 -69.5(4)
N5 C63 C64 C65 -1.8(3)
C82 C63 C64 C65 173.4(3)
N5 C63 C64 C125 -172.7(2)
C82 C63 C64 C125 2.5(4)
C63 C64 C65 C66 1.9(3)
C125 C64 C65 C66 172.6(2)
C64 C65 C66 N5 -1.4(3)
C64 C65 C66 C67 175.8(2)
N5 C66 C67 C68 7.4(4)
C65 C66 C67 C68 -169.4(2)
N5 C66 C67 C83 -177.2(2)
C65 C66 C67 C83 5.9(4)
C66 C67 C68 N6 -5.1(4)
C83 C67 C68 N6 179.4(2)
C66 C67 C68 C69 165.2(3)
C83 C67 C68 C69 -10.3(4)
N6 C68 C69 C70 2.9(3)
C67 C68 C69 C70 -168.7(3)
C68 C69 C70 C71 -2.6(3)
C69 C70 C71 N6 1.5(3)
C69 C70 C71 C72 -172.2(3)
N6 C71 C72 C73 -11.1(4)
C70 C71 C72 C73 161.6(3)
N6 C71 C72 C97 171.3(3)
C70 C71 C72 C97 -16.0(4)
C71 C72 C73 N7 7.8(5)
C97 C72 C73 N7 -174.6(3)
C71 C72 C73 C74 -163.9(3)
C97 C72 C73 C74 13.8(5)
C72 C73 C74 C75 167.3(3)
N7 C73 C74 C75 -5.4(4)
C73 C74 C75 C76 5.7(4)
C74 C75 C76 N7 -4.3(4)
C74 C75 C76 C77 168.3(3)
N7 C76 C77 C78 10.8(5)
C75 C76 C77 C78 -160.6(3)
N7 C76 C77 C145 180.0(8)
C75 C76 C77 C145 8.5(9)
N7 C76 C77 C111 -166.5(5)
C75 C76 C77 C111 22.0(7)
C76 C77 C78 N8 -10.8(5)
C145 C77 C78 N8 -179.0(8)
C111 C77 C78 N8 166.8(5)
C76 C77 C78 C79 161.6(3)
C145 C77 C78 C79 -6.6(9)
C111 C77 C78 C79 -20.8(6)
N8 C78 C79 C80 1.7(3)
C77 C78 C79 C80 -171.8(3)
C78 C79 C80 C81 -2.9(3)
C79 C80 C81 C82 -168.0(3)
C79 C80 C81 N8 3.3(3)
N8 C81 C82 C63 -6.2(4)
C80 C81 C82 C63 163.8(3)
N5 C63 C82 C81 10.4(4)
C64 C63 C82 C81 -164.2(3)
C68 C67 C83 C88 107.5(3)
C66 C67 C83 C88 -68.0(3)
C68 C67 C83 C84 -67.8(3)
C66 C67 C83 C84 116.8(3)
C88 C83 C84 C85 0.7(4)
C67 C83 C84 C85 176.1(2)
C83 C84 C85 C86 -1.3(4)
C83 C84 C85 C89 179.6(2)
C84 C85 C86 C87 0.2(4)
C89 C85 C86 C87 179.3(2)
C85 C86 C87 C88 1.4(4)
C85 C86 C87 C93 179.9(2)
C84 C83 C88 C87 1.0(4)
C67 C83 C88 C87 -174.1(2)
C86 C87 C88 C83 -2.0(4)
C93 C87 C88 C83 179.5(2)
C84 C85 C89 C90 0.1(3)
C86 C85 C89 C90 -179.0(2)
C84 C85 C89 C91 120.2(3)
C86 C85 C89 C91 -58.9(3)
C84 C85 C89 C92 -121.2(3)
C86 C85 C89 C92 59.7(3)
C86 C87 C93 C94 146.7(3)
C88 C87 C93 C94 -34.8(3)
C86 C87 C93 C96 25.9(3)
C88 C87 C93 C96 -155.6(2)
C86 C87 C93 C95 -93.4(3)
C88 C87 C93 C95 85.1(3)
C73 C72 C97 C102 118.1(3)
C71 C72 C97 C102 -64.3(4)
C73 C72 C97 C98 -60.0(4)
C71 C72 C97 C98 117.7(3)
C102 C97 C98 C99 -4.0(4)
C72 C97 C98 C99 174.0(3)
C97 C98 C99 C100 2.9(4)
C97 C98 C99 C103 -177.1(3)
C98 C99 C100 C101 -0.1(4)
C103 C99 C100 C101 179.9(3)
C99 C100 C101 C102 -1.6(4)
C99 C100 C101 C107 178.7(3)
C98 C97 C102 C101 2.2(4)
C72 C97 C102 C101 -175.9(3)
C100 C101 C102 C97 0.5(4)
C107 C101 C102 C97 -179.7(3)
C98 C99 C103 C106 40.1(4)
C100 C99 C103 C106 -139.9(3)
C98 C99 C103 C104 -80.5(3)
C100 C99 C103 C104 99.5(3)
C98 C99 C103 C105 159.1(3)
C100 C99 C103 C105 -20.9(4)
C102 C101 C107 C108 -52.5(4)
C100 C101 C107 C108 127.2(3)
C102 C101 C107 C109 -172.8(3)
C100 C101 C107 C109 6.9(4)
C102 C101 C107 C110 67.1(4)
C100 C101 C107 C110 -113.2(3)
C65 C64 C125 O1 -145.5(3)
C63 C64 C125 O1 23.6(4)
C65 C64 C125 C2 30.1(4)
C63 C64 C125 C2 -160.9(3)
C3 C2 C125 O1 21.9(4)
C1 C2 C125 O1 -154.0(3)
C3 C2 C125 C64 -153.8(3)
C1 C2 C125 C64 30.3(4)
Cl10 C126 C127 Cl9 13.4(13)
Cl1 C126 C127 Cl2 -2.8(13)
Cl3 C128 C129 Cl4 174.0(5)
C20 C1 N1 C4 162.3(2)
C2 C1 N1 C4 -3.9(3)
C20 C1 N1 Ni1 -22.8(4)
C2 C1 N1 Ni1 170.99(18)
C5 C4 N1 C1 -175.9(3)
C3 C4 N1 C1 2.5(3)
C5 C4 N1 Ni1 9.4(4)
C3 C4 N1 Ni1 -172.19(18)
C10 C9 N2 C6 173.6(3)
C8 C9 N2 C6 -4.3(3)
C10 C9 N2 Ni1 -9.5(4)
C8 C9 N2 Ni1 172.57(19)
C5 C6 N2 C9 -162.4(3)
C7 C6 N2 C9 5.3(3)
C5 C6 N2 Ni1 20.8(4)
C7 C6 N2 Ni1 -171.53(19)
C15 C14 N3 C11 -177.6(3)
C13 C14 N3 C11 1.4(3)
C15 C14 N3 Ni1 9.9(4)
C13 C14 N3 Ni1 -171.0(2)
C10 C11 N3 C14 166.8(3)
C12 C11 N3 C14 -3.1(3)
C10 C11 N3 Ni1 -20.4(4)
C12 C11 N3 Ni1 169.7(2)
C20 C19 N4 C16 172.8(3)
C18 C19 N4 C16 -4.3(3)
C20 C19 N4 Ni1 -12.9(4)
C18 C19 N4 Ni1 169.93(19)
C15 C16 N4 C19 -164.3(3)
C17 C16 N4 C19 4.6(3)
C15 C16 N4 Ni1 21.6(4)
C17 C16 N4 Ni1 -169.53(19)
C82 C63 N5 C66 -174.3(2)
C64 C63 N5 C66 0.9(3)
C82 C63 N5 Ni2 2.0(4)
C64 C63 N5 Ni2 177.22(17)
C67 C66 N5 C63 -176.9(2)
C65 C66 N5 C63 0.3(3)
C67 C66 N5 Ni2 6.8(4)
C65 C66 N5 Ni2 -175.98(17)
C72 C71 N6 C68 173.8(3)
C70 C71 N6 C68 0.3(3)
C72 C71 N6 Ni2 -5.1(4)
C70 C71 N6 Ni2 -178.62(19)
C67 C68 N6 C71 169.4(3)
C69 C68 N6 C71 -2.0(3)
C67 C68 N6 Ni2 -11.6(4)
C69 C68 N6 Ni2 176.99(19)
C77 C76 N7 C73 -171.6(3)
C75 C76 N7 C73 0.9(3)
C77 C76 N7 Ni2 7.0(5)
C75 C76 N7 Ni2 179.5(2)
C72 C73 N7 C76 -170.0(3)
C74 C73 N7 C76 2.7(3)
C72 C73 N7 Ni2 11.4(4)
C74 C73 N7 Ni2 -176.0(2)
C77 C78 N8 C81 173.7(3)
C79 C78 N8 C81 0.4(3)
C77 C78 N8 Ni2 -7.2(4)
C79 C78 N8 Ni2 179.45(19)
C82 C81 N8 C78 168.9(3)
C80 C81 N8 C78 -2.2(3)
C82 C81 N8 Ni2 -10.1(4)
C80 C81 N8 Ni2 178.71(18)
Cl5 C130 C131 Cl6 -64.2(13)
Cl12 C134 C135 Cl11 180.0(6)
C78 C77 C111 C112 -59.8(11)
C76 C77 C111 C112 117.7(9)
C78 C77 C111 C116 119.5(8)
C76 C77 C111 C116 -63.1(11)
C116 C111 C112 C113 1.1(15)
C77 C111 C112 C113 -179.6(8)
C111 C112 C113 C114 1.6(12)
C111 C112 C113 C117 178.5(9)
C112 C113 C114 C115 -1.8(11)
C117 C113 C114 C115 -178.6(7)
C113 C114 C115 C116 -0.8(11)
C113 C114 C115 C122 178.3(6)
C114 C115 C116 C111 3.6(12)
C122 C115 C116 C111 -175.4(8)
C112 C111 C116 C115 -3.8(14)
C77 C111 C116 C115 176.9(8)
C112 C113 C117 C120 20.2(12)
C114 C113 C117 C120 -163.1(8)
C112 C113 C117 C119 147.3(9)
C114 C113 C117 C119 -35.9(11)
C112 C113 C117 C118 -100.4(10)
C114 C113 C117 C118 76.4(10)
C116 C115 C122 C124 -125.3(8)
C114 C115 C122 C124 55.8(9)
C116 C115 C122 C121 -3.9(10)
C114 C115 C122 C121 177.2(7)
C116 C115 C122 C123 115.4(9)
C114 C115 C122 C123 -63.5(10)
C143 C140 C141 C142 -5.0(17)
C143 C140 C141 C150 173.1(11)
C140 C141 C142 C145 3.4(17)
C150 C141 C142 C145 -174.7(13)
C141 C140 C143 C144 4.1(17)
C141 C140 C143 C147 177.3(12)
C140 C143 C144 C145 -1.6(19)
C147 C143 C144 C145 -175.4(14)
C143 C144 C145 C142 0(2)
C143 C144 C145 C77 -175.0(12)
C141 C142 C145 C144 -1(2)
C141 C142 C145 C77 173.4(14)
C78 C77 C145 C144 -73.2(16)
C76 C77 C145 C144 118.0(12)
C78 C77 C145 C142 111.9(15)
C76 C77 C145 C142 -56.9(18)
C140 C143 C147 C149 -76.5(17)
C144 C143 C147 C149 96.6(15)
C140 C143 C147 C148 137.0(14)
C144 C143 C147 C148 -49.9(18)
C140 C143 C147 C146 34.1(17)
C144 C143 C147 C146 -152.9(11)
C140 C141 C150 C151 56.7(15)
C142 C141 C150 C151 -125.3(12)
C140 C141 C150 C153 177.4(11)
C142 C141 C150 C153 -4.6(16)
C140 C141 C150 C152 -61.3(15)
C142 C141 C150 C152 116.7(13)
Cl7 C132 C133 Cl8 176.9(4)
